data_7202501
loop_
_publ_author_name
'Andr\'es E. Goeta'
'Judith A. K. Howard'
'Andrew K. Hughes'
'Dermot O'Hare'
'Royston C. B. Copley'

_publ_section_title
;
 Structural?magnetic correlations on the first dinuclear spin crossover
 d4 system
;
_journal_issue 5
_journal_name_full 'Journal of Materials Chemistry'
_journal_page_first 485
_journal_paper_doi 10.1039/b612121g
_journal_volume 17
_journal_year 2007
_chemical_formula_sum 'C20 H30 Cr2 F6 P5 Sb'
_chemical_formula_weight 765.04
_chemical_name_systematic
;
\m~2~-\h^5^,\h^5^-cyclopentaphosphole)-bis
((\h^5^-pentamethyl-cyclopentadienyl)-chromium)
hexafluoroantimonate
;
_space_group_IT_number 15
_symmetry_cell_setting monoclinic
_symmetry_space_group_name_Hall '-I 2ya'
_symmetry_space_group_name_H-M 'I 1 2/a 1'
_atom_sites_solution_hydrogens geom
_atom_sites_solution_primary direct
_atom_sites_solution_secondary difmap
_audit_creation_method SHELXL-97
_cell_angle_alpha 90.00
_cell_angle_beta 100.51(3)
_cell_angle_gamma 90.00
_cell_formula_units_Z 16
_cell_length_a 22.797(14)
_cell_length_b 21.216(12)
_cell_length_c 22.754(13)
_cell_measurement_reflns_used 24
_cell_measurement_temperature 12(1)
_cell_measurement_theta_max 15.27
_cell_measurement_theta_min 12.05
_cell_volume 10821(11)
_computing_cell_refinement 'MAD (Allibon, 1996)'
_computing_data_collection 'MAD (Allibon, 1996)'
_computing_data_reduction 'COLL5N (Lehmann & Wilson, 1987)'
_computing_molecular_graphics 'SHELXTL V6.12(Bruker, 2001)'
_computing_structure_refinement 'SHELXL-97 (Sheldrick, 1997)'
_computing_structure_solution 'SHELXS-97 (Sheldrick, 1990)'
_diffrn_ambient_temperature 12(2)
_diffrn_measured_fraction_theta_full 0.999
_diffrn_measured_fraction_theta_max 0.999
_diffrn_measurement_device_type 'Fddd 4-circle diffractometer'
_diffrn_measurement_method '\w scans'
_diffrn_radiation_monochromator graphite
_diffrn_radiation_source 'fine-focus sealed tube'
_diffrn_radiation_type MoK\a
_diffrn_radiation_wavelength 0.71073
_diffrn_reflns_av_R_equivalents 0.0207
_diffrn_reflns_av_sigmaI/netI 0.0169
_diffrn_reflns_limit_h_max 26
_diffrn_reflns_limit_h_min -27
_diffrn_reflns_limit_k_max 25
_diffrn_reflns_limit_k_min -1
_diffrn_reflns_limit_l_max 27
_diffrn_reflns_limit_l_min -1
_diffrn_reflns_number 11361
_diffrn_reflns_theta_full 25.01
_diffrn_reflns_theta_max 25.01
_diffrn_reflns_theta_min 1.16
_diffrn_standards_decay_% 0
_diffrn_standards_interval_count 146
_diffrn_standards_number 4
_exptl_absorpt_coefficient_mu 2.127
_exptl_absorpt_correction_T_max 0.537
_exptl_absorpt_correction_T_min 0.381
_exptl_absorpt_correction_type integration
_exptl_absorpt_process_details 'XPREP in SHELXTL'
_exptl_crystal_colour 'dark green'
_exptl_crystal_density_diffrn 1.878
_exptl_crystal_density_meas ?
_exptl_crystal_density_method .
_exptl_crystal_description 'irregular prism'
_exptl_crystal_F_000 6048
_exptl_crystal_size_max 0.54
_exptl_crystal_size_mid 0.48
_exptl_crystal_size_min 0.34
_refine_diff_density_max 1.727
_refine_diff_density_min -0.899
_refine_diff_density_rms 0.317
_refine_ls_extinction_method none
_refine_ls_goodness_of_fit_ref 1.131
_refine_ls_hydrogen_treatment constr
_refine_ls_matrix_type full
_refine_ls_number_parameters 614
_refine_ls_number_reflns 9546
_refine_ls_number_restraints 0
_refine_ls_restrained_S_all 1.131
_refine_ls_R_factor_all 0.0384
_refine_ls_R_factor_gt 0.0381
_refine_ls_shift/su_max 0.001
_refine_ls_shift/su_mean 0.000
_refine_ls_structure_factor_coef Fsqd
_refine_ls_weighting_details 'calc w=1/[\s^2^(Fo^2^)+(0.0489P)^2^+97.3674P] where P=(Fo^2^+2Fc^2^)/3'
_refine_ls_weighting_scheme calc
_refine_ls_wR_factor_gt 0.0988
_refine_ls_wR_factor_ref 0.0992
_reflns_number_gt 9473
_reflns_number_total 9546
_reflns_threshold_expression >2sigma(I)
_cod_data_source_file b612121g.txt
_cod_data_source_block 012k
_cod_original_sg_symbol_H-M I2/a
_cod_database_code 7202501

loop_
_symmetry_equiv_pos_as_xyz
'x, y, z'
'-x+1/2, y, -z'
'x+1/2, y+1/2, z+1/2'
'-x+1, y+1/2, -z+1/2'
'-x, -y, -z'
'x-1/2, -y, z'
'-x+1/2, -y+1/2, -z+1/2'
'x, -y+1/2, z+1/2'

loop_
_atom_site_label
_atom_site_type_symbol
_atom_site_fract_x
_atom_site_fract_y
_atom_site_fract_z
_atom_site_U_iso_or_equiv
_atom_site_adp_type
_atom_site_occupancy
_atom_site_symmetry_multiplicity
_atom_site_calc_flag
_atom_site_refinement_flags
_atom_site_disorder_assembly
_atom_site_disorder_group
Sb1 Sb 0.138775(16) 0.870281(18) 0.382860(17) 0.01366(9) Uani 1 1 d . . .
F1 F 0.09484(15) 0.81155(16) 0.33009(16) 0.0217(7) Uani 1 1 d . . .
F2 F 0.09276(15) 0.93616(15) 0.34189(15) 0.0205(7) Uani 1 1 d . . .
F3 F 0.08374(15) 0.86282(17) 0.43482(16) 0.0205(7) Uani 1 1 d . . .
F4 F 0.18328(14) 0.80387(15) 0.42380(15) 0.0184(7) Uani 1 1 d . . .
F5 F 0.19461(16) 0.87750(15) 0.33175(17) 0.0209(8) Uani 1 1 d . . .
F6 F 0.18285(15) 0.92945(16) 0.43488(15) 0.0206(7) Uani 1 1 d . . .
Sb2 Sb 0.133224(17) 0.126428(18) 0.118373(19) 0.01420(9) Uani 1 1 d . . .
F7 F 0.12028(17) 0.04607(17) 0.14725(18) 0.0313(9) Uani 1 1 d . . .
F8 F 0.06832(15) 0.15905(18) 0.14774(17) 0.0278(8) Uani 1 1 d . . .
F9 F 0.08278(15) 0.10670(17) 0.04518(16) 0.0242(8) Uani 1 1 d . . .
F10 F 0.19903(14) 0.09641(17) 0.08786(16) 0.0228(7) Uani 1 1 d . . .
F11 F 0.18372(15) 0.14593(18) 0.19139(15) 0.0240(8) Uani 1 1 d . . .
F12 F 0.14706(16) 0.20680(17) 0.08930(18) 0.0287(8) Uani 1 1 d . . .
C1 C -0.1102(2) 0.3112(3) 0.4505(3) 0.0149(11) Uani 1 1 d . . .
C2 C -0.1407(2) 0.2685(3) 0.4055(3) 0.0167(12) Uani 1 1 d . . .
C3 C -0.1376(2) 0.2946(3) 0.3482(3) 0.0152(12) Uani 1 1 d . . .
C4 C -0.1061(3) 0.3533(2) 0.3568(3) 0.0152(11) Uani 1 1 d . . .
C5 C -0.0903(2) 0.3632(3) 0.4200(3) 0.0142(11) Uani 1 1 d . . .
C6 C -0.1058(3) 0.3053(3) 0.5171(3) 0.0174(12) Uani 1 1 d . . .
H6A H -0.1414 0.3236 0.5288 0.026 Uiso 1 1 calc R . .
H6B H -0.0702 0.3277 0.5375 0.026 Uiso 1 1 calc R . .
H6C H -0.1027 0.2607 0.5284 0.026 Uiso 1 1 calc R . .
C7 C -0.1721(3) 0.2094(3) 0.4182(3) 0.0178(12) Uani 1 1 d . . .
H7A H -0.2135 0.2193 0.4210 0.027 Uiso 1 1 calc R . .
H7B H -0.1519 0.1912 0.4561 0.027 Uiso 1 1 calc R . .
H7C H -0.1716 0.1790 0.3859 0.027 Uiso 1 1 calc R . .
C8 C -0.1638(3) 0.2671(3) 0.2885(3) 0.0178(12) Uani 1 1 d . . .
H8A H -0.2022 0.2874 0.2733 0.027 Uiso 1 1 calc R . .
H8B H -0.1698 0.2217 0.2927 0.027 Uiso 1 1 calc R . .
H8C H -0.1365 0.2744 0.2605 0.027 Uiso 1 1 calc R . .
C9 C -0.0964(3) 0.3977(3) 0.3084(3) 0.0188(12) Uani 1 1 d . . .
H9A H -0.1302 0.4268 0.2993 0.028 Uiso 1 1 calc R . .
H9B H -0.0928 0.3737 0.2724 0.028 Uiso 1 1 calc R . .
H9C H -0.0597 0.4218 0.3217 0.028 Uiso 1 1 calc R . .
C10 C -0.0617(3) 0.4217(3) 0.4502(3) 0.0193(12) Uani 1 1 d . . .
H10A H -0.0876 0.4396 0.4759 0.029 Uiso 1 1 calc R . .
H10B H -0.0559 0.4527 0.4199 0.029 Uiso 1 1 calc R . .
H10C H -0.0230 0.4108 0.4746 0.029 Uiso 1 1 calc R . .
Cr1 Cr -0.04590(4) 0.27549(4) 0.39711(4) 0.01390(19) Uani 1 1 d . . .
P1 P 0.03278(7) 0.25969(8) 0.48118(8) 0.0233(3) Uani 1 1 d . . .
P2 P -0.01531(7) 0.17551(8) 0.44684(8) 0.0231(3) Uani 1 1 d . . .
P3 P -0.03435(7) 0.17618(9) 0.35017(8) 0.0267(4) Uani 1 1 d . . .
P4 P 0.00143(7) 0.26588(9) 0.31570(8) 0.0262(4) Uani 1 1 d . . .
P5 P 0.04603(7) 0.32199(7) 0.40309(8) 0.0216(3) Uani 1 1 d . . .
Cr2 Cr 0.06189(4) 0.21513(4) 0.39442(4) 0.01367(19) Uani 1 1 d . . .
C11 C 0.1467(2) 0.1777(3) 0.4439(3) 0.0153(11) Uani 1 1 d . . .
C12 C 0.1173(2) 0.1283(3) 0.4069(3) 0.0143(12) Uani 1 1 d . . .
C13 C 0.1118(2) 0.1480(3) 0.3466(3) 0.0165(12) Uani 1 1 d . . .
C14 C 0.1374(2) 0.2091(3) 0.3460(3) 0.0162(12) Uani 1 1 d . . .
C15 C 0.1596(2) 0.2275(3) 0.4065(3) 0.0154(11) Uani 1 1 d . . .
C16 C 0.1651(2) 0.1731(3) 0.5104(3) 0.0179(12) Uani 1 1 d . . .
H16A H 0.2024 0.1493 0.5202 0.027 Uiso 1 1 calc R . .
H16B H 0.1338 0.1514 0.5271 0.027 Uiso 1 1 calc R . .
H16C H 0.1709 0.2155 0.5276 0.027 Uiso 1 1 calc R . .
C17 C 0.0997(3) 0.0653(3) 0.4284(3) 0.0201(12) Uani 1 1 d . . .
H17A H 0.1347 0.0377 0.4361 0.030 Uiso 1 1 calc R . .
H17B H 0.0690 0.0462 0.3978 0.030 Uiso 1 1 calc R . .
H17C H 0.0840 0.0709 0.4654 0.030 Uiso 1 1 calc R . .
C18 C 0.0871(3) 0.1092(3) 0.2918(3) 0.0216(13) Uani 1 1 d . . .
H18A H 0.1198 0.0872 0.2779 0.032 Uiso 1 1 calc R . .
H18B H 0.0669 0.1370 0.2600 0.032 Uiso 1 1 calc R . .
H18C H 0.0586 0.0783 0.3019 0.032 Uiso 1 1 calc R . .
C19 C 0.1445(3) 0.2454(3) 0.2913(3) 0.0191(12) Uani 1 1 d . . .
H19A H 0.1849 0.2392 0.2833 0.029 Uiso 1 1 calc R . .
H19B H 0.1380 0.2904 0.2978 0.029 Uiso 1 1 calc R . .
H19C H 0.1153 0.2306 0.2571 0.029 Uiso 1 1 calc R . .
C20 C 0.1936(2) 0.2866(3) 0.4262(3) 0.0169(12) Uani 1 1 d . . .
H20A H 0.2364 0.2789 0.4289 0.025 Uiso 1 1 calc R . .
H20B H 0.1858 0.2994 0.4654 0.025 Uiso 1 1 calc R . .
H20C H 0.1808 0.3202 0.3971 0.025 Uiso 1 1 calc R . .
C21 C 0.1077(3) 0.3898(3) 0.1387(3) 0.0173(12) Uani 1 1 d . . .
C22 C 0.1716(3) 0.3847(3) 0.1510(3) 0.0148(12) Uani 1 1 d . . .
C23 C 0.1944(2) 0.4403(3) 0.1295(3) 0.0145(11) Uani 1 1 d . . .
C24 C 0.1471(3) 0.4805(3) 0.1046(3) 0.0171(11) Uani 1 1 d . . .
C25 C 0.0933(3) 0.4493(3) 0.1101(3) 0.0171(12) Uani 1 1 d . . .
C26 C 0.0637(3) 0.3403(3) 0.1487(3) 0.0182(12) Uani 1 1 d . . .
H26A H 0.0558 0.3122 0.1140 0.027 Uiso 1 1 calc R . .
H26B H 0.0264 0.3605 0.1543 0.027 Uiso 1 1 calc R . .
H26C H 0.0801 0.3158 0.1845 0.027 Uiso 1 1 calc R . .
C27 C 0.2065(2) 0.3280(3) 0.1760(3) 0.0157(11) Uani 1 1 d . . .
H27A H 0.2267 0.3098 0.1455 0.024 Uiso 1 1 calc R . .
H27B H 0.1795 0.2967 0.1882 0.024 Uiso 1 1 calc R . .
H27C H 0.2363 0.3405 0.2108 0.024 Uiso 1 1 calc R . .
C28 C 0.2595(3) 0.4511(3) 0.1294(3) 0.0206(13) Uani 1 1 d . . .
H28A H 0.2694 0.4353 0.0919 0.031 Uiso 1 1 calc R . .
H28B H 0.2834 0.4287 0.1631 0.031 Uiso 1 1 calc R . .
H28C H 0.2682 0.4963 0.1330 0.031 Uiso 1 1 calc R . .
C29 C 0.1530(3) 0.5412(3) 0.0717(3) 0.0176(12) Uani 1 1 d . . .
H29A H 0.1539 0.5319 0.0296 0.026 Uiso 1 1 calc R . .
H29B H 0.1900 0.5626 0.0898 0.026 Uiso 1 1 calc R . .
H29C H 0.1188 0.5685 0.0741 0.026 Uiso 1 1 calc R . .
C30 C 0.0307(3) 0.4719(3) 0.0846(3) 0.0192(12) Uani 1 1 d . . .
H30A H 0.0170 0.4520 0.0456 0.029 Uiso 1 1 calc R . .
H30B H 0.0310 0.5178 0.0798 0.029 Uiso 1 1 calc R . .
H30C H 0.0038 0.4605 0.1119 0.029 Uiso 1 1 calc R . .
Cr3 Cr 0.14509(4) 0.46766(4) 0.20036(4) 0.01374(19) Uani 1 1 d . . .
P6 P 0.09321(7) 0.43542(8) 0.27777(7) 0.0228(3) Uani 1 1 d . . .
P7 P 0.18903(7) 0.42574(7) 0.29915(7) 0.0188(3) Uani 1 1 d . . .
P8 P 0.23257(6) 0.50533(7) 0.26522(7) 0.0175(3) Uani 1 1 d . . .
P9 P 0.16243(7) 0.57381(7) 0.21989(7) 0.0173(3) Uani 1 1 d . . .
P10 P 0.06919(7) 0.52637(8) 0.22817(7) 0.0214(3) Uani 1 1 d . . .
Cr4 Cr 0.14744(4) 0.53015(4) 0.30904(4) 0.01317(19) Uani 1 1 d . . .
C31 C 0.0966(3) 0.5531(3) 0.3804(3) 0.0161(11) Uani 1 1 d . . .
C32 C 0.1522(2) 0.5240(3) 0.4071(2) 0.0142(11) Uani 1 1 d . . .
C33 C 0.1992(2) 0.5638(3) 0.3954(3) 0.0148(11) Uani 1 1 d . . .
C34 C 0.1734(3) 0.6166(3) 0.3621(3) 0.0170(12) Uani 1 1 d . . .
C35 C 0.1095(2) 0.6104(3) 0.3531(3) 0.0165(11) Uani 1 1 d . . .
C36 C 0.0353(2) 0.5292(3) 0.3835(3) 0.0177(12) Uani 1 1 d . . .
H36A H 0.0225 0.5465 0.4191 0.027 Uiso 1 1 calc R . .
H36B H 0.0360 0.4831 0.3858 0.027 Uiso 1 1 calc R . .
H36C H 0.0074 0.5426 0.3477 0.027 Uiso 1 1 calc R . .
C37 C 0.1586(3) 0.4645(3) 0.4432(3) 0.0187(12) Uani 1 1 d . . .
H37A H 0.1522 0.4737 0.4838 0.028 Uiso 1 1 calc R . .
H37B H 0.1988 0.4474 0.4450 0.028 Uiso 1 1 calc R . .
H37C H 0.1291 0.4336 0.4245 0.028 Uiso 1 1 calc R . .
C38 C 0.2646(2) 0.5550(3) 0.4181(3) 0.0173(12) Uani 1 1 d . . .
H38A H 0.2760 0.5768 0.4565 0.026 Uiso 1 1 calc R . .
H38B H 0.2873 0.5725 0.3892 0.026 Uiso 1 1 calc R . .
H38C H 0.2734 0.5099 0.4235 0.026 Uiso 1 1 calc R . .
C39 C 0.2070(2) 0.6724(3) 0.3458(3) 0.0166(12) Uani 1 1 d . . .
H39A H 0.2139 0.7021 0.3794 0.025 Uiso 1 1 calc R . .
H39B H 0.1837 0.6932 0.3107 0.025 Uiso 1 1 calc R . .
H39C H 0.2453 0.6586 0.3367 0.025 Uiso 1 1 calc R . .
C40 C 0.0658(3) 0.6585(3) 0.3229(3) 0.0201(12) Uani 1 1 d . . .
H40A H 0.0625 0.6930 0.3508 0.030 Uiso 1 1 calc R . .
H40B H 0.0266 0.6387 0.3105 0.030 Uiso 1 1 calc R . .
H40C H 0.0797 0.6752 0.2877 0.030 Uiso 1 1 calc R . .

loop_
_atom_site_aniso_label
_atom_site_aniso_U_11
_atom_site_aniso_U_22
_atom_site_aniso_U_33
_atom_site_aniso_U_23
_atom_site_aniso_U_13
_atom_site_aniso_U_12
Sb1 0.01055(18) 0.01375(17) 0.0165(2) -0.00069(15) 0.00201(13) 0.00038(14)
F1 0.0181(17) 0.0234(18) 0.0224(18) -0.0047(14) 0.0007(14) -0.0056(14)
F2 0.0225(18) 0.0162(16) 0.0214(18) 0.0035(14) 0.0003(13) 0.0104(14)
F3 0.0129(16) 0.0269(18) 0.0226(18) 0.0001(15) 0.0058(14) 0.0009(14)
F4 0.0127(15) 0.0154(16) 0.0275(19) 0.0046(14) 0.0044(13) 0.0035(13)
F5 0.0170(17) 0.0222(19) 0.025(2) 0.0007(14) 0.0075(15) -0.0012(13)
F6 0.0195(17) 0.0208(17) 0.0207(18) -0.0060(14) 0.0013(13) -0.0059(14)
Sb2 0.0098(2) 0.01411(17) 0.0179(2) -0.00058(14) 0.00045(13) 0.00010(13)
F7 0.028(2) 0.0216(18) 0.042(2) 0.0118(17) -0.0003(17) -0.0039(16)
F8 0.0166(17) 0.036(2) 0.031(2) -0.0062(17) 0.0036(15) 0.0070(15)
F9 0.0184(17) 0.0281(19) 0.0231(19) -0.0098(15) -0.0046(14) -0.0010(15)
F10 0.0136(16) 0.0285(19) 0.0264(19) -0.0055(15) 0.0043(14) 0.0046(14)
F11 0.0159(17) 0.036(2) 0.0180(18) -0.0076(15) -0.0026(14) 0.0034(15)
F12 0.0259(19) 0.0234(18) 0.035(2) 0.0075(16) 0.0012(16) -0.0022(15)
C1 0.013(3) 0.013(3) 0.018(3) -0.003(2) 0.004(2) 0.002(2)
C2 0.007(2) 0.019(3) 0.025(3) 0.001(2) 0.003(2) 0.001(2)
C3 0.004(2) 0.018(3) 0.023(3) 0.001(2) 0.001(2) 0.002(2)
C4 0.012(3) 0.008(2) 0.024(3) 0.002(2) 0.000(2) 0.002(2)
C5 0.011(3) 0.015(3) 0.017(3) 0.001(2) 0.004(2) 0.001(2)
C6 0.018(3) 0.017(3) 0.016(3) -0.003(2) 0.001(2) -0.002(2)
C7 0.013(3) 0.018(3) 0.023(3) -0.002(2) 0.004(2) -0.006(2)
C8 0.017(3) 0.012(3) 0.023(3) -0.002(2) -0.002(2) -0.001(2)
C9 0.018(3) 0.013(3) 0.025(3) -0.002(2) 0.003(2) 0.000(2)
C10 0.017(3) 0.018(3) 0.022(3) -0.001(2) 0.002(2) 0.000(2)
Cr1 0.0091(4) 0.0146(4) 0.0180(5) -0.0023(4) 0.0023(3) -0.0016(3)
P1 0.0144(7) 0.0308(9) 0.0231(8) -0.0076(7) -0.0006(6) 0.0040(6)
P2 0.0151(7) 0.0233(8) 0.0314(9) -0.0015(7) 0.0053(6) 0.0012(6)
P3 0.0135(7) 0.0310(9) 0.0338(9) -0.0170(7) -0.0005(6) 0.0015(6)
P4 0.0150(7) 0.0418(10) 0.0213(8) 0.0011(7) 0.0019(6) 0.0094(7)
P5 0.0117(7) 0.0186(7) 0.0337(9) -0.0033(7) 0.0025(6) -0.0010(6)
Cr2 0.0075(4) 0.0141(4) 0.0183(5) -0.0010(4) -0.0005(3) 0.0006(3)
C11 0.008(2) 0.018(3) 0.019(3) 0.003(2) 0.001(2) 0.006(2)
C12 0.009(3) 0.016(3) 0.018(3) 0.000(2) 0.002(2) 0.005(2)
C13 0.006(2) 0.021(3) 0.023(3) -0.002(2) 0.002(2) 0.006(2)
C14 0.005(2) 0.018(3) 0.025(3) -0.004(2) 0.000(2) 0.008(2)
C15 0.004(2) 0.020(3) 0.021(3) 0.000(2) 0.002(2) 0.003(2)
C16 0.015(3) 0.024(3) 0.014(3) 0.001(2) -0.001(2) 0.007(2)
C17 0.018(3) 0.015(3) 0.029(3) 0.003(2) 0.008(2) -0.001(2)
C18 0.015(3) 0.021(3) 0.028(3) -0.004(3) 0.000(2) 0.004(2)
C19 0.019(3) 0.022(3) 0.015(3) 0.002(2) -0.001(2) 0.001(2)
C20 0.012(3) 0.016(3) 0.021(3) -0.001(2) 0.000(2) 0.007(2)
C21 0.012(3) 0.020(3) 0.019(3) -0.004(2) 0.001(2) -0.003(2)
C22 0.010(3) 0.018(3) 0.016(3) -0.005(2) 0.001(2) -0.001(2)
C23 0.009(3) 0.017(3) 0.016(3) -0.006(2) -0.001(2) 0.001(2)
C24 0.016(3) 0.017(3) 0.019(3) 0.000(2) 0.004(2) 0.002(2)
C25 0.016(3) 0.019(3) 0.017(3) -0.001(2) 0.002(2) 0.004(2)
C26 0.014(3) 0.019(3) 0.020(3) 0.003(2) 0.000(2) 0.001(2)
C27 0.012(3) 0.019(3) 0.015(3) -0.002(2) -0.003(2) 0.002(2)
C28 0.011(3) 0.028(3) 0.024(3) 0.000(3) 0.005(2) -0.001(2)
C29 0.018(3) 0.018(3) 0.018(3) -0.001(2) 0.006(2) 0.000(2)
C30 0.011(3) 0.028(3) 0.018(3) 0.002(2) 0.002(2) 0.001(2)
Cr3 0.0088(4) 0.0139(4) 0.0180(5) 0.0010(4) 0.0011(3) 0.0014(3)
P6 0.0215(8) 0.0263(8) 0.0230(8) -0.0097(7) 0.0099(6) -0.0098(6)
P7 0.0201(7) 0.0167(7) 0.0197(8) -0.0010(6) 0.0034(6) 0.0014(6)
P8 0.0134(7) 0.0203(7) 0.0187(8) -0.0024(6) 0.0025(6) -0.0019(6)
P9 0.0190(7) 0.0156(7) 0.0172(7) -0.0006(6) 0.0032(6) -0.0002(6)
P10 0.0118(7) 0.0300(9) 0.0210(8) -0.0078(7) -0.0012(6) 0.0059(6)
Cr4 0.0090(4) 0.0138(4) 0.0158(5) -0.0001(3) 0.0000(3) -0.0001(3)
C31 0.013(3) 0.013(3) 0.020(3) -0.003(2) -0.003(2) 0.000(2)
C32 0.013(3) 0.017(3) 0.013(3) 0.000(2) 0.001(2) -0.003(2)
C33 0.012(3) 0.019(3) 0.013(3) -0.001(2) 0.000(2) -0.004(2)
C34 0.014(3) 0.020(3) 0.017(3) -0.004(2) 0.001(2) -0.001(2)
C35 0.011(3) 0.018(3) 0.020(3) -0.003(2) 0.001(2) -0.001(2)
C36 0.011(3) 0.020(3) 0.021(3) 0.002(2) 0.003(2) -0.004(2)
C37 0.017(3) 0.025(3) 0.014(3) -0.001(2) 0.000(2) -0.002(2)
C38 0.014(3) 0.020(3) 0.017(3) 0.000(2) 0.001(2) -0.002(2)
C39 0.010(3) 0.020(3) 0.018(3) 0.002(2) -0.003(2) -0.003(2)
C40 0.020(3) 0.021(3) 0.018(3) 0.002(2) 0.000(2) 0.000(2)

loop_
_atom_type_symbol
_atom_type_description
_atom_type_scat_dispersion_real
_atom_type_scat_dispersion_imag
_atom_type_scat_source
C C 0.0033 0.0016 'International Tables Vol C Tables 4.2.6.8 and 6.1.1.4'
H H 0.0000 0.0000 'International Tables Vol C Tables 4.2.6.8 and 6.1.1.4'
F F 0.0171 0.0103 'International Tables Vol C Tables 4.2.6.8 and 6.1.1.4'
P P 0.1023 0.0942 'International Tables Vol C Tables 4.2.6.8 and 6.1.1.4'
Cr Cr 0.3209 0.6236 'International Tables Vol C Tables 4.2.6.8 and 6.1.1.4'
Sb Sb -0.5866 1.5461 'International Tables Vol C Tables 4.2.6.8 and 6.1.1.4'

loop_
_geom_angle_atom_site_label_1
_geom_angle_atom_site_label_2
_geom_angle_atom_site_label_3
_geom_angle
_geom_angle_site_symmetry_1
_geom_angle_site_symmetry_3
_geom_angle_publ_flag
F5 Sb1 F4 90.14(15) . . ?
F5 Sb1 F3 179.25(14) . . ?
F4 Sb1 F3 89.26(15) . . ?
F5 Sb1 F6 89.47(16) . . ?
F4 Sb1 F6 90.59(15) . . ?
F3 Sb1 F6 90.09(16) . . ?
F5 Sb1 F1 90.05(16) . . ?
F4 Sb1 F1 89.79(16) . . ?
F3 Sb1 F1 90.40(16) . . ?
F6 Sb1 F1 179.39(16) . . ?
F5 Sb1 F2 90.70(16) . . ?
F4 Sb1 F2 178.93(15) . . ?
F3 Sb1 F2 89.91(16) . . ?
F6 Sb1 F2 90.09(15) . . ?
F1 Sb1 F2 89.55(15) . . ?
F8 Sb2 F7 91.50(18) . . ?
F8 Sb2 F10 178.01(17) . . ?
F7 Sb2 F10 90.50(17) . . ?
F8 Sb2 F12 89.11(17) . . ?
F7 Sb2 F12 179.37(17) . . ?
F10 Sb2 F12 88.90(16) . . ?
F8 Sb2 F11 89.98(16) . . ?
F7 Sb2 F11 90.04(17) . . ?
F10 Sb2 F11 89.98(15) . . ?
F12 Sb2 F11 89.79(17) . . ?
F8 Sb2 F9 90.16(16) . . ?
F7 Sb2 F9 89.89(17) . . ?
F10 Sb2 F9 89.88(16) . . ?
F12 Sb2 F9 90.28(17) . . ?
F11 Sb2 F9 179.84(18) . . ?
C5 C1 C2 107.2(5) . . ?
C5 C1 C6 126.0(5) . . ?
C2 C1 C6 126.6(5) . . ?
C5 C1 Cr1 72.1(3) . . ?
C2 C1 Cr1 71.1(3) . . ?
C6 C1 Cr1 126.7(4) . . ?
C3 C2 C1 107.8(5) . . ?
C3 C2 C7 127.2(5) . . ?
C1 C2 C7 124.9(5) . . ?
C3 C2 Cr1 71.5(3) . . ?
C1 C2 Cr1 70.6(3) . . ?
C7 C2 Cr1 125.7(4) . . ?
C2 C3 C4 108.6(5) . . ?
C2 C3 C8 126.8(5) . . ?
C4 C3 C8 124.6(5) . . ?
C2 C3 Cr1 70.8(3) . . ?
C4 C3 Cr1 71.8(3) . . ?
C8 C3 Cr1 124.6(4) . . ?
C5 C4 C3 107.0(5) . . ?
C5 C4 C9 127.1(5) . . ?
C3 C4 C9 125.8(6) . . ?
C5 C4 Cr1 70.9(3) . . ?
C3 C4 Cr1 70.6(3) . . ?
C9 C4 Cr1 127.2(4) . . ?
C1 C5 C4 109.4(5) . . ?
C1 C5 C10 124.5(5) . . ?
C4 C5 C10 126.0(5) . . ?
C1 C5 Cr1 70.4(3) . . ?
C4 C5 Cr1 71.7(3) . . ?
C10 C5 Cr1 128.2(4) . . ?
C1 C6 H6A 109.5 . . ?
C1 C6 H6B 109.5 . . ?
H6A C6 H6B 109.5 . . ?
C1 C6 H6C 109.5 . . ?
H6A C6 H6C 109.5 . . ?
H6B C6 H6C 109.5 . . ?
C2 C7 H7A 109.5 . . ?
C2 C7 H7B 109.5 . . ?
H7A C7 H7B 109.5 . . ?
C2 C7 H7C 109.5 . . ?
H7A C7 H7C 109.5 . . ?
H7B C7 H7C 109.5 . . ?
C3 C8 H8A 109.5 . . ?
C3 C8 H8B 109.5 . . ?
H8A C8 H8B 109.5 . . ?
C3 C8 H8C 109.5 . . ?
H8A C8 H8C 109.5 . . ?
H8B C8 H8C 109.5 . . ?
C4 C9 H9A 109.5 . . ?
C4 C9 H9B 109.5 . . ?
H9A C9 H9B 109.5 . . ?
C4 C9 H9C 109.5 . . ?
H9A C9 H9C 109.5 . . ?
H9B C9 H9C 109.5 . . ?
C5 C10 H10A 109.5 . . ?
C5 C10 H10B 109.5 . . ?
H10A C10 H10B 109.5 . . ?
C5 C10 H10C 109.5 . . ?
H10A C10 H10C 109.5 . . ?
H10B C10 H10C 109.5 . . ?
C1 Cr1 C2 38.3(2) . . ?
C1 Cr1 C3 63.4(2) . . ?
C2 Cr1 C3 37.7(2) . . ?
C1 Cr1 C5 37.5(2) . . ?
C2 Cr1 C5 62.8(2) . . ?
C3 Cr1 C5 62.5(2) . . ?
C1 Cr1 C4 63.3(2) . . ?
C2 Cr1 C4 63.1(2) . . ?
C3 Cr1 C4 37.6(2) . . ?
C5 Cr1 C4 37.5(2) . . ?
C1 Cr1 P5 120.77(16) . . ?
C2 Cr1 P5 156.92(16) . . ?
C3 Cr1 P5 135.81(16) . . ?
C5 Cr1 P5 94.35(16) . . ?
C4 Cr1 P5 101.11(16) . . ?
C1 Cr1 P4 157.74(16) . . ?
C2 Cr1 P4 131.99(17) . . ?
C3 Cr1 P4 98.54(17) . . ?
C5 Cr1 P4 123.97(16) . . ?
C4 Cr1 P4 94.47(16) . . ?
P5 Cr1 P4 62.12(7) . . ?
C1 Cr1 P1 94.86(17) . . ?
C2 Cr1 P1 121.56(17) . . ?
C3 Cr1 P1 157.80(16) . . ?
C5 Cr1 P1 103.68(16) . . ?
C4 Cr1 P1 138.22(16) . . ?
P5 Cr1 P1 58.04(7) . . ?
P4 Cr1 P1 103.65(8) . . ?
C1 Cr1 P3 133.32(16) . . ?
C2 Cr1 P3 99.67(16) . . ?
C3 Cr1 P3 96.12(16) . . ?
C5 Cr1 P3 158.52(16) . . ?
C4 Cr1 P3 125.14(17) . . ?
P5 Cr1 P3 103.33(7) . . ?
P4 Cr1 P3 57.42(7) . . ?
P1 Cr1 P3 96.07(7) . . ?
C1 Cr1 P2 101.87(16) . . ?
C2 Cr1 P2 95.88(16) . . ?
C3 Cr1 P2 123.60(16) . . ?
C5 Cr1 P2 136.13(16) . . ?
C4 Cr1 P2 158.91(15) . . ?
P5 Cr1 P2 99.49(7) . . ?
P4 Cr1 P2 99.12(7) . . ?
P1 Cr1 P2 53.14(6) . . ?
P3 Cr1 P2 53.04(7) . . ?
C1 Cr1 Cr2 148.25(16) . . ?
C2 Cr1 Cr2 148.54(16) . . ?
C3 Cr1 Cr2 145.91(16) . . ?
C5 Cr1 Cr2 146.25(15) . . ?
C4 Cr1 Cr2 144.14(15) . . ?
P5 Cr1 Cr2 53.06(6) . . ?
P4 Cr1 Cr2 53.11(5) . . ?
P1 Cr1 Cr2 54.35(6) . . ?
P3 Cr1 Cr2 54.31(5) . . ?
P2 Cr1 Cr2 55.40(5) . . ?
P2 P1 P5 109.12(10) . . ?
P2 P1 Cr2 64.80(7) . . ?
P5 P1 Cr2 59.26(7) . . ?
P2 P1 Cr1 64.61(7) . . ?
P5 P1 Cr1 58.83(7) . . ?
Cr2 P1 Cr1 71.09(7) . . ?
P3 P2 P1 110.85(10) . . ?
P3 P2 Cr1 62.37(7) . . ?
P1 P2 Cr1 62.25(8) . . ?
P3 P2 Cr2 62.03(7) . . ?
P1 P2 Cr2 62.03(7) . . ?
Cr1 P2 Cr2 69.29(6) . . ?
P2 P3 P4 109.84(9) . . ?
P2 P3 Cr2 64.85(7) . . ?
P4 P3 Cr2 59.63(7) . . ?
P2 P3 Cr1 64.59(7) . . ?
P4 P3 Cr1 59.48(7) . . ?
Cr2 P3 Cr1 71.05(6) . . ?
P3 P4 Cr2 62.81(7) . . ?
P3 P4 Cr1 63.10(7) . . ?
Cr2 P4 Cr1 73.79(7) . . ?
P3 P4 P5 104.87(10) . . ?
Cr2 P4 P5 58.89(7) . . ?
Cr1 P4 P5 58.55(7) . . ?
P1 P5 Cr1 63.12(7) . . ?
P1 P5 Cr2 62.76(7) . . ?
Cr1 P5 Cr2 74.27(6) . . ?
P1 P5 P4 105.32(10) . . ?
Cr1 P5 P4 59.33(7) . . ?
Cr2 P5 P4 59.17(6) . . ?
C11 Cr2 C14 62.8(2) . . ?
C11 Cr2 C15 37.6(2) . . ?
C14 Cr2 C15 37.8(2) . . ?
C11 Cr2 C12 37.8(2) . . ?
C14 Cr2 C12 62.6(2) . . ?
C15 Cr2 C12 63.0(2) . . ?
C11 Cr2 C13 62.6(2) . . ?
C14 Cr2 C13 37.4(2) . . ?
C15 Cr2 C13 62.8(2) . . ?
C12 Cr2 C13 37.2(2) . . ?
C11 Cr2 P5 116.55(17) . . ?
C14 Cr2 P5 104.35(16) . . ?
C15 Cr2 P5 92.45(15) . . ?
C12 Cr2 P5 153.78(16) . . ?
C13 Cr2 P5 140.46(16) . . ?
C11 Cr2 P4 155.04(16) . . ?
C14 Cr2 P4 92.80(17) . . ?
C15 Cr2 P4 118.99(17) . . ?
C12 Cr2 P4 136.70(17) . . ?
C13 Cr2 P4 101.78(16) . . ?
P5 Cr2 P4 61.94(7) . . ?
C11 Cr2 P3 138.14(17) . . ?
C14 Cr2 P3 120.57(17) . . ?
C15 Cr2 P3 157.08(16) . . ?
C12 Cr2 P3 102.92(16) . . ?
C13 Cr2 P3 94.86(16) . . ?
P5 Cr2 P3 103.26(7) . . ?
P4 Cr2 P3 57.56(8) . . ?
C11 Cr2 P1 94.05(17) . . ?
C14 Cr2 P1 142.55(16) . . ?
C15 Cr2 P1 106.03(17) . . ?
C12 Cr2 P1 117.38(16) . . ?
C13 Cr2 P1 154.23(16) . . ?
P5 Cr2 P1 57.97(7) . . ?
P4 Cr2 P1 103.84(8) . . ?
P3 Cr2 P1 96.49(7) . . ?
C11 Cr2 P2 105.64(17) . . ?
C14 Cr2 P2 156.55(16) . . ?
C15 Cr2 P2 141.12(17) . . ?
C12 Cr2 P2 95.48(16) . . ?
C13 Cr2 P2 119.70(16) . . ?
P5 Cr2 P2 99.08(7) . . ?
P4 Cr2 P2 99.04(8) . . ?
P3 Cr2 P2 53.12(7) . . ?
P1 Cr2 P2 53.17(7) . . ?
C11 Cr2 Cr1 148.45(16) . . ?
C14 Cr2 Cr1 144.00(16) . . ?
C15 Cr2 Cr1 144.80(16) . . ?
C12 Cr2 Cr1 149.60(15) . . ?
C13 Cr2 Cr1 146.86(15) . . ?
P5 Cr2 Cr1 52.67(5) . . ?
P4 Cr2 Cr1 53.11(6) . . ?
P3 Cr2 Cr1 54.64(6) . . ?
P1 Cr2 Cr1 54.55(5) . . ?
P2 Cr2 Cr1 55.31(6) . . ?
C15 C11 C12 108.5(5) . . ?
C15 C11 C16 127.2(5) . . ?
C12 C11 C16 124.1(5) . . ?
C15 C11 Cr2 71.5(3) . . ?
C12 C11 Cr2 71.9(3) . . ?
C16 C11 Cr2 126.7(4) . . ?
C13 C12 C11 107.6(5) . . ?
C13 C12 C17 126.6(5) . . ?
C11 C12 C17 125.6(5) . . ?
C13 C12 Cr2 71.6(3) . . ?
C11 C12 Cr2 70.3(3) . . ?
C17 C12 Cr2 126.9(4) . . ?
C12 C13 C14 108.3(5) . . ?
C12 C13 C18 126.2(5) . . ?
C14 C13 C18 125.4(5) . . ?
C12 C13 Cr2 71.2(3) . . ?
C14 C13 Cr2 70.6(3) . . ?
C18 C13 Cr2 127.1(4) . . ?
C13 C14 C15 108.3(5) . . ?
C13 C14 C19 125.7(5) . . ?
C15 C14 C19 125.8(5) . . ?
C13 C14 Cr2 72.0(3) . . ?
C15 C14 Cr2 71.1(3) . . ?
C19 C14 Cr2 126.6(4) . . ?
C11 C15 C14 107.3(5) . . ?
C11 C15 C20 126.5(5) . . ?
C14 C15 C20 126.1(5) . . ?
C11 C15 Cr2 70.9(3) . . ?
C14 C15 Cr2 71.1(3) . . ?
C20 C15 Cr2 126.2(4) . . ?
C11 C16 H16A 109.5 . . ?
C11 C16 H16B 109.5 . . ?
H16A C16 H16B 109.5 . . ?
C11 C16 H16C 109.5 . . ?
H16A C16 H16C 109.5 . . ?
H16B C16 H16C 109.5 . . ?
C12 C17 H17A 109.5 . . ?
C12 C17 H17B 109.5 . . ?
H17A C17 H17B 109.5 . . ?
C12 C17 H17C 109.5 . . ?
H17A C17 H17C 109.5 . . ?
H17B C17 H17C 109.5 . . ?
C13 C18 H18A 109.5 . . ?
C13 C18 H18B 109.5 . . ?
H18A C18 H18B 109.5 . . ?
C13 C18 H18C 109.5 . . ?
H18A C18 H18C 109.5 . . ?
H18B C18 H18C 109.5 . . ?
C14 C19 H19A 109.5 . . ?
C14 C19 H19B 109.5 . . ?
H19A C19 H19B 109.5 . . ?
C14 C19 H19C 109.5 . . ?
H19A C19 H19C 109.5 . . ?
H19B C19 H19C 109.5 . . ?
C15 C20 H20A 109.5 . . ?
C15 C20 H20B 109.5 . . ?
H20A C20 H20B 109.5 . . ?
C15 C20 H20C 109.5 . . ?
H20A C20 H20C 109.5 . . ?
H20B C20 H20C 109.5 . . ?
C25 C21 C22 107.3(5) . . ?
C25 C21 C26 125.7(5) . . ?
C22 C21 C26 126.9(5) . . ?
C25 C21 Cr3 70.3(3) . . ?
C22 C21 Cr3 71.2(3) . . ?
C26 C21 Cr3 127.8(4) . . ?
C23 C22 C21 107.0(5) . . ?
C23 C22 C27 126.8(5) . . ?
C21 C22 C27 125.9(5) . . ?
C23 C22 Cr3 70.5(3) . . ?
C21 C22 Cr3 71.3(3) . . ?
C27 C22 Cr3 128.1(4) . . ?
C24 C23 C22 110.0(5) . . ?
C24 C23 C28 126.1(5) . . ?
C22 C23 C28 123.7(5) . . ?
C24 C23 Cr3 71.3(3) . . ?
C22 C23 Cr3 72.4(3) . . ?
C28 C23 Cr3 126.6(4) . . ?
C23 C24 C25 107.0(5) . . ?
C23 C24 C29 125.9(5) . . ?
C25 C24 C29 126.7(5) . . ?
C23 C24 Cr3 71.4(3) . . ?
C25 C24 Cr3 71.4(3) . . ?
C29 C24 Cr3 128.1(4) . . ?
C24 C25 C21 108.7(5) . . ?
C24 C25 C30 126.0(5) . . ?
C21 C25 C30 125.1(5) . . ?
C24 C25 Cr3 71.0(3) . . ?
C21 C25 Cr3 72.1(3) . . ?
C30 C25 Cr3 127.3(4) . . ?
C21 C26 H26A 109.5 . . ?
C21 C26 H26B 109.5 . . ?
H26A C26 H26B 109.5 . . ?
C21 C26 H26C 109.5 . . ?
H26A C26 H26C 109.5 . . ?
H26B C26 H26C 109.5 . . ?
C22 C27 H27A 109.5 . . ?
C22 C27 H27B 109.5 . . ?
H27A C27 H27B 109.5 . . ?
C22 C27 H27C 109.5 . . ?
H27A C27 H27C 109.5 . . ?
H27B C27 H27C 109.5 . . ?
C23 C28 H28A 109.5 . . ?
C23 C28 H28B 109.5 . . ?
H28A C28 H28B 109.5 . . ?
C23 C28 H28C 109.5 . . ?
H28A C28 H28C 109.5 . . ?
H28B C28 H28C 109.5 . . ?
C24 C29 H29A 109.5 . . ?
C24 C29 H29B 109.5 . . ?
H29A C29 H29B 109.5 . . ?
C24 C29 H29C 109.5 . . ?
H29A C29 H29C 109.5 . . ?
H29B C29 H29C 109.5 . . ?
C25 C30 H30A 109.5 . . ?
C25 C30 H30B 109.5 . . ?
H30A C30 H30B 109.5 . . ?
C25 C30 H30C 109.5 . . ?
H30A C30 H30C 109.5 . . ?
H30B C30 H30C 109.5 . . ?
C24 Cr3 C23 37.3(2) . . ?
C24 Cr3 C25 37.5(2) . . ?
C23 Cr3 C25 62.0(2) . . ?
C24 Cr3 C22 62.8(2) . . ?
C23 Cr3 C22 37.1(2) . . ?
C25 Cr3 C22 62.6(2) . . ?
C24 Cr3 C21 62.9(2) . . ?
C23 Cr3 C21 62.1(2) . . ?
C25 Cr3 C21 37.6(2) . . ?
C22 Cr3 C21 37.5(2) . . ?
C24 Cr3 P10 110.84(16) . . ?
C23 Cr3 P10 148.08(16) . . ?
C25 Cr3 P10 92.87(16) . . ?
C22 Cr3 P10 148.00(16) . . ?
C21 Cr3 P10 110.59(16) . . ?
C24 Cr3 P9 92.04(16) . . ?
C23 Cr3 P9 107.74(16) . . ?
C25 Cr3 P9 113.17(16) . . ?
C22 Cr3 P9 144.31(16) . . ?
C21 Cr3 P9 150.71(17) . . ?
P10 Cr3 P9 62.19(7) . . ?
C24 Cr3 P8 113.75(17) . . ?
C23 Cr3 P8 93.48(15) . . ?
C25 Cr3 P8 151.23(17) . . ?
C22 Cr3 P8 107.63(16) . . ?
C21 Cr3 P8 144.54(17) . . ?
P10 Cr3 P8 103.44(7) . . ?
P9 Cr3 P8 57.49(6) . . ?
C24 Cr3 P6 149.89(17) . . ?
C23 Cr3 P6 148.11(16) . . ?
C25 Cr3 P6 112.46(17) . . ?
C22 Cr3 P6 111.13(17) . . ?
C21 Cr3 P6 93.89(16) . . ?
P10 Cr3 P6 57.16(7) . . ?
P9 Cr3 P6 103.10(7) . . ?
P8 Cr3 P6 96.30(8) . . ?
C24 Cr3 P7 150.58(16) . . ?
C23 Cr3 P7 113.40(16) . . ?
C25 Cr3 P7 147.91(17) . . ?
C22 Cr3 P7 94.16(17) . . ?
C21 Cr3 P7 110.65(17) . . ?
P10 Cr3 P7 98.36(7) . . ?
P9 Cr3 P7 98.61(7) . . ?
P8 Cr3 P7 53.20(6) . . ?
P6 Cr3 P7 52.88(7) . . ?
C24 Cr3 Cr4 144.53(15) . . ?
C23 Cr3 Cr4 147.27(15) . . ?
C25 Cr3 Cr4 145.72(16) . . ?
C22 Cr3 Cr4 148.87(16) . . ?
C21 Cr3 Cr4 148.16(16) . . ?
P10 Cr3 Cr4 52.94(5) . . ?
P9 Cr3 Cr4 52.73(5) . . ?
P8 Cr3 Cr4 54.33(5) . . ?
P6 Cr3 Cr4 54.37(5) . . ?
P7 Cr3 Cr4 54.79(6) . . ?
P7 P6 P10 109.75(9) . . ?
P7 P6 Cr3 65.02(7) . . ?
P10 P6 Cr3 59.60(6) . . ?
P7 P6 Cr4 64.36(7) . . ?
P10 P6 Cr4 59.71(7) . . ?
Cr3 P6 Cr4 71.44(6) . . ?
P6 P7 P8 110.81(9) . . ?
P6 P7 Cr4 62.59(6) . . ?
P8 P7 Cr4 62.38(7) . . ?
P6 P7 Cr3 62.11(7) . . ?
P8 P7 Cr3 61.91(7) . . ?
Cr4 P7 Cr3 69.78(6) . . ?
P7 P8 P9 109.29(9) . . ?
P7 P8 Cr3 64.89(7) . . ?
P9 P8 Cr3 59.56(7) . . ?
P7 P8 Cr4 64.24(7) . . ?
P9 P8 Cr4 59.37(7) . . ?
Cr3 P8 Cr4 71.50(7) . . ?
P8 P9 Cr4 63.15(7) . . ?
P8 P9 Cr3 62.94(7) . . ?
Cr4 P9 Cr3 74.41(6) . . ?
P8 P9 P10 104.95(9) . . ?
Cr4 P9 P10 59.07(6) . . ?
Cr3 P9 P10 58.83(6) . . ?
P6 P10 Cr3 63.25(7) . . ?
P6 P10 Cr4 63.29(6) . . ?
Cr3 P10 Cr4 74.34(7) . . ?
P6 P10 P9 105.19(8) . . ?
Cr3 P10 P9 58.98(7) . . ?
Cr4 P10 P9 58.77(7) . . ?
C31 Cr4 C34 62.7(2) . . ?
C31 Cr4 C33 62.9(2) . . ?
C34 Cr4 C33 37.3(2) . . ?
C31 Cr4 C32 37.9(2) . . ?
C34 Cr4 C32 62.7(2) . . ?
C33 Cr4 C32 37.6(2) . . ?
C31 Cr4 C35 37.3(2) . . ?
C34 Cr4 C35 37.8(2) . . ?
C33 Cr4 C35 62.8(2) . . ?
C32 Cr4 C35 62.9(2) . . ?
C31 Cr4 P9 137.43(16) . . ?
C34 Cr4 P9 94.54(17) . . ?
C33 Cr4 P9 120.53(16) . . ?
C32 Cr4 P9 156.75(15) . . ?
C35 Cr4 P9 102.71(17) . . ?
C31 Cr4 P10 99.19(16) . . ?
C34 Cr4 P10 123.44(17) . . ?
C33 Cr4 P10 157.26(16) . . ?
C32 Cr4 P10 133.26(16) . . ?
C35 Cr4 P10 94.46(16) . . ?
P9 Cr4 P10 62.16(7) . . ?
C31 Cr4 P8 157.70(16) . . ?
C34 Cr4 P8 104.65(16) . . ?
C33 Cr4 P8 95.65(16) . . ?
C32 Cr4 P8 120.74(16) . . ?
C35 Cr4 P8 139.90(16) . . ?
P9 Cr4 P8 57.48(6) . . ?
P10 Cr4 P8 103.09(8) . . ?
C31 Cr4 P6 95.23(16) . . ?
C34 Cr4 P6 157.95(17) . . ?
C33 Cr4 P6 134.05(16) . . ?
C32 Cr4 P6 100.16(15) . . ?
C35 Cr4 P6 123.52(16) . . ?
P9 Cr4 P6 103.08(7) . . ?
P10 Cr4 P6 57.00(7) . . ?
P8 Cr4 P6 96.04(7) . . ?
C31 Cr4 P7 122.14(16) . . ?
C34 Cr4 P7 137.17(17) . . ?
C33 Cr4 P7 102.81(16) . . ?
C32 Cr4 P7 95.20(15) . . ?
C35 Cr4 P7 157.77(17) . . ?
P9 Cr4 P7 99.27(7) . . ?
P10 Cr4 P7 98.70(7) . . ?
P8 Cr4 P7 53.38(6) . . ?
P6 Cr4 P7 53.05(7) . . ?
C31 Cr4 Cr3 145.49(15) . . ?
C34 Cr4 Cr3 146.53(16) . . ?
C33 Cr4 Cr3 148.98(16) . . ?
C32 Cr4 Cr3 148.28(15) . . ?
C35 Cr4 Cr3 144.39(15) . . ?
P9 Cr4 Cr3 52.87(6) . . ?
P10 Cr4 Cr3 52.72(5) . . ?
P8 Cr4 Cr3 54.17(5) . . ?
P6 Cr4 Cr3 54.20(5) . . ?
P7 Cr4 Cr3 55.42(5) . . ?
C35 C31 C32 108.4(5) . . ?
C35 C31 C36 125.3(5) . . ?
C32 C31 C36 126.2(5) . . ?
C35 C31 Cr4 71.9(3) . . ?
C32 C31 Cr4 71.1(3) . . ?
C36 C31 Cr4 125.2(4) . . ?
C33 C32 C31 107.5(5) . . ?
C33 C32 C37 126.8(5) . . ?
C31 C32 C37 125.7(5) . . ?
C33 C32 Cr4 71.2(3) . . ?
C31 C32 Cr4 71.0(3) . . ?
C37 C32 Cr4 125.7(4) . . ?
C34 C33 C32 108.3(5) . . ?
C34 C33 C38 125.1(5) . . ?
C32 C33 C38 126.5(5) . . ?
C34 C33 Cr4 71.3(3) . . ?
C32 C33 Cr4 71.2(3) . . ?
C38 C33 Cr4 127.0(4) . . ?
C33 C34 C35 108.5(5) . . ?
C33 C34 C39 125.2(5) . . ?
C35 C34 C39 126.0(5) . . ?
C33 C34 Cr4 71.4(3) . . ?
C35 C34 Cr4 71.6(3) . . ?
C39 C34 Cr4 128.2(4) . . ?
C31 C35 C34 107.5(5) . . ?
C31 C35 C40 127.5(5) . . ?
C34 C35 C40 125.0(5) . . ?
C31 C35 Cr4 70.8(3) . . ?
C34 C35 Cr4 70.6(3) . . ?
C40 C35 Cr4 126.3(4) . . ?
C31 C36 H36A 109.5 . . ?
C31 C36 H36B 109.5 . . ?
H36A C36 H36B 109.5 . . ?
C31 C36 H36C 109.5 . . ?
H36A C36 H36C 109.5 . . ?
H36B C36 H36C 109.5 . . ?
C32 C37 H37A 109.5 . . ?
C32 C37 H37B 109.5 . . ?
H37A C37 H37B 109.5 . . ?
C32 C37 H37C 109.5 . . ?
H37A C37 H37C 109.5 . . ?
H37B C37 H37C 109.5 . . ?
C33 C38 H38A 109.5 . . ?
C33 C38 H38B 109.5 . . ?
H38A C38 H38B 109.5 . . ?
C33 C38 H38C 109.5 . . ?
H38A C38 H38C 109.5 . . ?
H38B C38 H38C 109.5 . . ?
C34 C39 H39A 109.5 . . ?
C34 C39 H39B 109.5 . . ?
H39A C39 H39B 109.5 . . ?
C34 C39 H39C 109.5 . . ?
H39A C39 H39C 109.5 . . ?
H39B C39 H39C 109.5 . . ?
C35 C40 H40A 109.5 . . ?
C35 C40 H40B 109.5 . . ?
H40A C40 H40B 109.5 . . ?
C35 C40 H40C 109.5 . . ?
H40A C40 H40C 109.5 . . ?
H40B C40 H40C 109.5 . . ?

loop_
_geom_bond_atom_site_label_1
_geom_bond_atom_site_label_2
_geom_bond_distance
_geom_bond_site_symmetry_2
_geom_bond_publ_flag
Sb1 F5 1.881(4) . ?
Sb1 F4 1.881(3) . ?
Sb1 F3 1.881(3) . ?
Sb1 F6 1.885(3) . ?
Sb1 F1 1.886(3) . ?
Sb1 F2 1.888(3) . ?
Sb2 F8 1.864(4) . ?
Sb2 F7 1.870(4) . ?
Sb2 F10 1.876(3) . ?
Sb2 F12 1.876(4) . ?
Sb2 F11 1.887(3) . ?
Sb2 F9 1.890(3) . ?
C1 C5 1.421(8) . ?
C1 C2 1.446(8) . ?
C1 C6 1.507(8) . ?
C1 Cr1 2.201(6) . ?
C2 C3 1.430(9) . ?
C2 C7 1.499(8) . ?
C2 Cr1 2.208(6) . ?
C3 C4 1.434(8) . ?
C3 C8 1.498(8) . ?
C3 Cr1 2.218(6) . ?
C4 C5 1.432(8) . ?
C4 C9 1.497(8) . ?
C4 Cr1 2.235(6) . ?
C5 C10 1.509(8) . ?
C5 Cr1 2.224(6) . ?
C6 H6A 0.9800 . ?
C6 H6B 0.9800 . ?
C6 H6C 0.9800 . ?
C7 H7A 0.9800 . ?
C7 H7B 0.9800 . ?
C7 H7C 0.9800 . ?
C8 H8A 0.9800 . ?
C8 H8B 0.9800 . ?
C8 H8C 0.9800 . ?
C9 H9A 0.9800 . ?
C9 H9B 0.9800 . ?
C9 H9C 0.9800 . ?
C10 H10A 0.9800 . ?
C10 H10B 0.9800 . ?
C10 H10C 0.9800 . ?
Cr1 P5 2.298(2) . ?
Cr1 P4 2.317(2) . ?
Cr1 P1 2.395(2) . ?
Cr1 P3 2.398(2) . ?
Cr1 P2 2.445(2) . ?
Cr1 Cr2 2.7816(19) . ?
P1 P2 2.166(3) . ?
P1 P5 2.278(3) . ?
P1 Cr2 2.389(2) . ?
P2 P3 2.163(3) . ?
P2 Cr2 2.448(2) . ?
P3 P4 2.266(3) . ?
P3 Cr2 2.389(2) . ?
P4 Cr2 2.317(2) . ?
P4 P5 2.381(3) . ?
P5 Cr2 2.310(2) . ?
Cr2 C11 2.201(6) . ?
Cr2 C14 2.210(6) . ?
Cr2 C15 2.210(6) . ?
Cr2 C12 2.222(5) . ?
Cr2 C13 2.228(6) . ?
C11 C15 1.422(8) . ?
C11 C12 1.434(8) . ?
C11 C16 1.498(8) . ?
C12 C13 1.418(8) . ?
C12 C17 1.503(8) . ?
C13 C14 1.422(8) . ?
C13 C18 1.514(8) . ?
C14 C15 1.432(8) . ?
C14 C19 1.497(8) . ?
C15 C20 1.499(8) . ?
C16 H16A 0.9800 . ?
C16 H16B 0.9800 . ?
C16 H16C 0.9800 . ?
C17 H17A 0.9800 . ?
C17 H17B 0.9800 . ?
C17 H17C 0.9800 . ?
C18 H18A 0.9800 . ?
C18 H18B 0.9800 . ?
C18 H18C 0.9800 . ?
C19 H19A 0.9800 . ?
C19 H19B 0.9800 . ?
C19 H19C 0.9800 . ?
C20 H20A 0.9800 . ?
C20 H20B 0.9800 . ?
C20 H20C 0.9800 . ?
C21 C25 1.430(9) . ?
C21 C22 1.435(8) . ?
C21 C26 1.499(8) . ?
C21 Cr3 2.232(6) . ?
C22 C23 1.412(8) . ?
C22 C27 1.496(8) . ?
C22 Cr3 2.230(6) . ?
C23 C24 1.409(8) . ?
C23 C28 1.503(8) . ?
C23 Cr3 2.205(6) . ?
C24 C25 1.419(8) . ?
C24 C29 1.508(8) . ?
C24 Cr3 2.204(6) . ?
C25 C30 1.516(8) . ?
C25 Cr3 2.209(6) . ?
C26 H26A 0.9800 . ?
C26 H26B 0.9800 . ?
C26 H26C 0.9800 . ?
C27 H27A 0.9800 . ?
C27 H27B 0.9800 . ?
C27 H27C 0.9800 . ?
C28 H28A 0.9800 . ?
C28 H28B 0.9800 . ?
C28 H28C 0.9800 . ?
C29 H29A 0.9800 . ?
C29 H29B 0.9800 . ?
C29 H29C 0.9800 . ?
C30 H30A 0.9800 . ?
C30 H30B 0.9800 . ?
C30 H30C 0.9800 . ?
Cr3 P10 2.312(2) . ?
Cr3 P9 2.316(2) . ?
Cr3 P8 2.392(2) . ?
Cr3 P6 2.394(2) . ?
Cr3 P7 2.455(2) . ?
Cr3 Cr4 2.7977(18) . ?
P6 P7 2.159(3) . ?
P6 P10 2.252(3) . ?
P6 Cr4 2.399(2) . ?
P7 P8 2.171(2) . ?
P7 Cr4 2.436(2) . ?
P8 P9 2.265(2) . ?
P8 Cr4 2.397(2) . ?
P9 Cr4 2.311(2) . ?
P9 P10 2.390(3) . ?
P10 Cr4 2.319(2) . ?
Cr4 C31 2.215(6) . ?
Cr4 C34 2.216(6) . ?
Cr4 C33 2.217(6) . ?
Cr4 C32 2.218(6) . ?
Cr4 C35 2.230(6) . ?
C31 C35 1.422(8) . ?
C31 C32 1.440(8) . ?
C31 C36 1.498(8) . ?
C32 C33 1.430(8) . ?
C32 C37 1.498(8) . ?
C33 C34 1.417(8) . ?
C33 C38 1.498(8) . ?
C34 C35 1.439(8) . ?
C34 C39 1.493(8) . ?
C35 C40 1.502(8) . ?
C36 H36A 0.9800 . ?
C36 H36B 0.9800 . ?
C36 H36C 0.9800 . ?
C37 H37A 0.9800 . ?
C37 H37B 0.9800 . ?
C37 H37C 0.9800 . ?
C38 H38A 0.9800 . ?
C38 H38B 0.9800 . ?
C38 H38C 0.9800 . ?
C39 H39A 0.9800 . ?
C39 H39B 0.9800 . ?
C39 H39C 0.9800 . ?
C40 H40A 0.9800 . ?
C40 H40B 0.9800 . ?
C40 H40C 0.9800 . ?

loop_
_geom_torsion_atom_site_label_1
_geom_torsion_atom_site_label_2
_geom_torsion_atom_site_label_3
_geom_torsion_atom_site_label_4
_geom_torsion
_geom_torsion_site_symmetry_1
_geom_torsion_site_symmetry_2
_geom_torsion_site_symmetry_3
_geom_torsion_site_symmetry_4
_geom_torsion_publ_flag
C5 C1 C2 C3 1.3(6) . . . . ?
C6 C1 C2 C3 175.6(5) . . . . ?
Cr1 C1 C2 C3 -62.3(4) . . . . ?
C5 C1 C2 C7 -175.9(5) . . . . ?
C6 C1 C2 C7 -1.5(9) . . . . ?
Cr1 C1 C2 C7 120.6(5) . . . . ?
C5 C1 C2 Cr1 63.5(4) . . . . ?
C6 C1 C2 Cr1 -122.1(6) . . . . ?
C1 C2 C3 C4 -0.6(6) . . . . ?
C7 C2 C3 C4 176.5(5) . . . . ?
Cr1 C2 C3 C4 -62.3(4) . . . . ?
C1 C2 C3 C8 -179.0(5) . . . . ?
C7 C2 C3 C8 -1.9(9) . . . . ?
Cr1 C2 C3 C8 119.3(6) . . . . ?
C1 C2 C3 Cr1 61.7(4) . . . . ?
C7 C2 C3 Cr1 -121.3(6) . . . . ?
C2 C3 C4 C5 -0.3(6) . . . . ?
C8 C3 C4 C5 178.1(5) . . . . ?
Cr1 C3 C4 C5 -61.9(4) . . . . ?
C2 C3 C4 C9 -176.0(5) . . . . ?
C8 C3 C4 C9 2.4(9) . . . . ?
Cr1 C3 C4 C9 122.4(6) . . . . ?
C2 C3 C4 Cr1 61.6(4) . . . . ?
C8 C3 C4 Cr1 -120.0(5) . . . . ?
C2 C1 C5 C4 -1.5(6) . . . . ?
C6 C1 C5 C4 -175.9(5) . . . . ?
Cr1 C1 C5 C4 61.4(4) . . . . ?
C2 C1 C5 C10 173.7(5) . . . . ?
C6 C1 C5 C10 -0.7(9) . . . . ?
Cr1 C1 C5 C10 -123.4(5) . . . . ?
C2 C1 C5 Cr1 -62.9(4) . . . . ?
C6 C1 C5 Cr1 122.8(6) . . . . ?
C3 C4 C5 C1 1.1(6) . . . . ?
C9 C4 C5 C1 176.8(5) . . . . ?
Cr1 C4 C5 C1 -60.6(4) . . . . ?
C3 C4 C5 C10 -174.0(5) . . . . ?
C9 C4 C5 C10 1.7(9) . . . . ?
Cr1 C4 C5 C10 124.3(6) . . . . ?
C3 C4 C5 Cr1 61.7(4) . . . . ?
C9 C4 C5 Cr1 -122.6(6) . . . . ?
C5 C1 Cr1 C2 -116.0(5) . . . . ?
C6 C1 Cr1 C2 122.0(6) . . . . ?
C5 C1 Cr1 C3 -78.6(4) . . . . ?
C2 C1 Cr1 C3 37.4(3) . . . . ?
C6 C1 Cr1 C3 159.4(6) . . . . ?
C2 C1 Cr1 C5 116.0(5) . . . . ?
C6 C1 Cr1 C5 -122.0(6) . . . . ?
C5 C1 Cr1 C4 -36.4(3) . . . . ?
C2 C1 Cr1 C4 79.6(4) . . . . ?
C6 C1 Cr1 C4 -158.4(6) . . . . ?
C5 C1 Cr1 P5 50.8(4) . . . . ?
C2 C1 Cr1 P5 166.8(3) . . . . ?
C6 C1 Cr1 P5 -71.2(5) . . . . ?
C5 C1 Cr1 P4 -40.2(6) . . . . ?
C2 C1 Cr1 P4 75.8(5) . . . . ?
C6 C1 Cr1 P4 -162.2(3) . . . . ?
C5 C1 Cr1 P1 106.2(3) . . . . ?
C2 C1 Cr1 P1 -137.7(3) . . . . ?
C6 C1 Cr1 P1 -15.7(5) . . . . ?
C5 C1 Cr1 P3 -150.7(3) . . . . ?
C2 C1 Cr1 P3 -34.7(4) . . . . ?
C6 C1 Cr1 P3 87.3(5) . . . . ?
C5 C1 Cr1 P2 159.5(3) . . . . ?
C2 C1 Cr1 P2 -84.4(3) . . . . ?
C6 C1 Cr1 P2 37.6(5) . . . . ?
C5 C1 Cr1 Cr2 119.3(3) . . . . ?
C2 C1 Cr1 Cr2 -124.7(3) . . . . ?
C6 C1 Cr1 Cr2 -2.7(7) . . . . ?
C3 C2 Cr1 C1 117.3(5) . . . . ?
C7 C2 Cr1 C1 -119.7(7) . . . . ?
C1 C2 Cr1 C3 -117.3(5) . . . . ?
C7 C2 Cr1 C3 123.0(7) . . . . ?
C3 C2 Cr1 C5 79.4(4) . . . . ?
C1 C2 Cr1 C5 -37.9(3) . . . . ?
C7 C2 Cr1 C5 -157.6(6) . . . . ?
C3 C2 Cr1 C4 37.1(3) . . . . ?
C1 C2 Cr1 C4 -80.2(4) . . . . ?
C7 C2 Cr1 C4 160.2(6) . . . . ?
C3 C2 Cr1 P5 87.4(5) . . . . ?
C1 C2 Cr1 P5 -29.9(6) . . . . ?
C7 C2 Cr1 P5 -149.6(4) . . . . ?
C3 C2 Cr1 P4 -33.1(4) . . . . ?
C1 C2 Cr1 P4 -150.4(3) . . . . ?
C7 C2 Cr1 P4 90.0(5) . . . . ?
C3 C2 Cr1 P1 169.2(3) . . . . ?
C1 C2 Cr1 P1 51.9(4) . . . . ?
C7 C2 Cr1 P1 -67.8(5) . . . . ?
C3 C2 Cr1 P3 -87.5(3) . . . . ?
C1 C2 Cr1 P3 155.2(3) . . . . ?
C7 C2 Cr1 P3 35.5(5) . . . . ?
C3 C2 Cr1 P2 -141.0(3) . . . . ?
C1 C2 Cr1 P2 101.7(3) . . . . ?
C7 C2 Cr1 P2 -17.9(5) . . . . ?
C3 C2 Cr1 Cr2 -118.7(4) . . . . ?
C1 C2 Cr1 Cr2 124.0(3) . . . . ?
C7 C2 Cr1 Cr2 4.3(7) . . . . ?
C2 C3 Cr1 C1 -38.0(3) . . . . ?
C4 C3 Cr1 C1 80.0(4) . . . . ?
C8 C3 Cr1 C1 -160.0(6) . . . . ?
C4 C3 Cr1 C2 118.0(5) . . . . ?
C8 C3 Cr1 C2 -122.0(6) . . . . ?
C2 C3 Cr1 C5 -80.2(4) . . . . ?
C4 C3 Cr1 C5 37.8(3) . . . . ?
C8 C3 Cr1 C5 157.8(6) . . . . ?
C2 C3 Cr1 C4 -118.0(5) . . . . ?
C8 C3 Cr1 C4 120.0(6) . . . . ?
C2 C3 Cr1 P5 -145.8(3) . . . . ?
C4 C3 Cr1 P5 -27.8(4) . . . . ?
C8 C3 Cr1 P5 92.2(5) . . . . ?
C2 C3 Cr1 P4 155.8(3) . . . . ?
C4 C3 Cr1 P4 -86.2(3) . . . . ?
C8 C3 Cr1 P4 33.8(5) . . . . ?
C2 C3 Cr1 P1 -25.1(6) . . . . ?
C4 C3 Cr1 P1 92.9(5) . . . . ?
C8 C3 Cr1 P1 -147.0(4) . . . . ?
C2 C3 Cr1 P3 97.9(3) . . . . ?
C4 C3 Cr1 P3 -144.1(3) . . . . ?
C8 C3 Cr1 P3 -24.1(5) . . . . ?
C2 C3 Cr1 P2 48.8(4) . . . . ?
C4 C3 Cr1 P2 166.8(3) . . . . ?
C8 C3 Cr1 P2 -73.2(5) . . . . ?
C2 C3 Cr1 Cr2 125.2(3) . . . . ?
C4 C3 Cr1 Cr2 -116.8(3) . . . . ?
C8 C3 Cr1 Cr2 3.3(7) . . . . ?
C4 C5 Cr1 C1 -119.3(5) . . . . ?
C10 C5 Cr1 C1 118.9(7) . . . . ?
C1 C5 Cr1 C2 38.8(3) . . . . ?
C4 C5 Cr1 C2 -80.5(4) . . . . ?
C10 C5 Cr1 C2 157.7(6) . . . . ?
C1 C5 Cr1 C3 81.4(4) . . . . ?
C4 C5 Cr1 C3 -37.9(3) . . . . ?
C10 C5 Cr1 C3 -159.6(6) . . . . ?
C1 C5 Cr1 C4 119.3(5) . . . . ?
C10 C5 Cr1 C4 -121.8(6) . . . . ?
C1 C5 Cr1 P5 -138.1(3) . . . . ?
C4 C5 Cr1 P5 102.6(3) . . . . ?
C10 C5 Cr1 P5 -19.2(5) . . . . ?
C1 C5 Cr1 P4 162.8(3) . . . . ?
C4 C5 Cr1 P4 43.6(4) . . . . ?
C10 C5 Cr1 P4 -78.2(5) . . . . ?
C1 C5 Cr1 P1 -80.0(3) . . . . ?
C4 C5 Cr1 P1 160.8(3) . . . . ?
C10 C5 Cr1 P1 39.0(5) . . . . ?
C1 C5 Cr1 P3 76.3(6) . . . . ?
C4 C5 Cr1 P3 -42.9(6) . . . . ?
C10 C5 Cr1 P3 -164.7(4) . . . . ?
C1 C5 Cr1 P2 -29.6(4) . . . . ?
C4 C5 Cr1 P2 -148.9(3) . . . . ?
C10 C5 Cr1 P2 89.4(5) . . . . ?
C1 C5 Cr1 Cr2 -124.3(3) . . . . ?
C4 C5 Cr1 Cr2 116.4(3) . . . . ?
C10 C5 Cr1 Cr2 -5.3(7) . . . . ?
C5 C4 Cr1 C1 36.4(3) . . . . ?
C3 C4 Cr1 C1 -80.4(4) . . . . ?
C9 C4 Cr1 C1 158.9(6) . . . . ?
C5 C4 Cr1 C2 79.5(4) . . . . ?
C3 C4 Cr1 C2 -37.3(3) . . . . ?
C9 C4 Cr1 C2 -158.0(6) . . . . ?
C5 C4 Cr1 C3 116.8(5) . . . . ?
C9 C4 Cr1 C3 -120.7(7) . . . . ?
C3 C4 Cr1 C5 -116.8(5) . . . . ?
C9 C4 Cr1 C5 122.5(7) . . . . ?
C5 C4 Cr1 P5 -82.6(3) . . . . ?
C3 C4 Cr1 P5 160.6(3) . . . . ?
C9 C4 Cr1 P5 39.9(5) . . . . ?
C5 C4 Cr1 P4 -145.0(3) . . . . ?
C3 C4 Cr1 P4 98.2(3) . . . . ?
C9 C4 Cr1 P4 -22.5(5) . . . . ?
C5 C4 Cr1 P1 -28.7(4) . . . . ?
C3 C4 Cr1 P1 -145.5(3) . . . . ?
C9 C4 Cr1 P1 93.8(5) . . . . ?
C5 C4 Cr1 P3 162.2(3) . . . . ?
C3 C4 Cr1 P3 45.5(4) . . . . ?
C9 C4 Cr1 P3 -75.3(5) . . . . ?
C5 C4 Cr1 P2 84.8(5) . . . . ?
C3 C4 Cr1 P2 -31.9(7) . . . . ?
C9 C4 Cr1 P2 -152.7(4) . . . . ?
C5 C4 Cr1 Cr2 -121.9(3) . . . . ?
C3 C4 Cr1 Cr2 121.3(3) . . . . ?
C9 C4 Cr1 Cr2 0.6(7) . . . . ?
C1 Cr1 P1 P2 101.20(16) . . . . ?
C2 Cr1 P1 P2 71.92(19) . . . . ?
C3 Cr1 P1 P2 89.6(4) . . . . ?
C5 Cr1 P1 P2 138.14(17) . . . . ?
C4 Cr1 P1 P2 155.7(2) . . . . ?
P5 Cr1 P1 P2 -135.29(9) . . . . ?
P4 Cr1 P1 P2 -91.25(8) . . . . ?
P3 Cr1 P1 P2 -33.35(8) . . . . ?
Cr2 Cr1 P1 P2 -70.39(7) . . . . ?
C1 Cr1 P1 P5 -123.51(16) . . . . ?
C2 Cr1 P1 P5 -152.79(19) . . . . ?
C3 Cr1 P1 P5 -135.1(4) . . . . ?
C5 Cr1 P1 P5 -86.57(17) . . . . ?
C4 Cr1 P1 P5 -69.1(2) . . . . ?
P4 Cr1 P1 P5 44.04(8) . . . . ?
P3 Cr1 P1 P5 101.94(8) . . . . ?
P2 Cr1 P1 P5 135.29(9) . . . . ?
Cr2 Cr1 P1 P5 64.90(7) . . . . ?
C1 Cr1 P1 Cr2 171.59(15) . . . . ?
C2 Cr1 P1 Cr2 142.31(19) . . . . ?
C3 Cr1 P1 Cr2 160.0(4) . . . . ?
C5 Cr1 P1 Cr2 -151.47(16) . . . . ?
C4 Cr1 P1 Cr2 -134.0(2) . . . . ?
P5 Cr1 P1 Cr2 -64.90(7) . . . . ?
P4 Cr1 P1 Cr2 -20.86(7) . . . . ?
P3 Cr1 P1 Cr2 37.04(6) . . . . ?
P2 Cr1 P1 Cr2 70.39(7) . . . . ?
P5 P1 P2 P3 0.85(12) . . . . ?
Cr2 P1 P2 P3 -39.60(8) . . . . ?
Cr1 P1 P2 P3 40.43(8) . . . . ?
P5 P1 P2 Cr1 -39.58(7) . . . . ?
Cr2 P1 P2 Cr1 -80.03(7) . . . . ?
P5 P1 P2 Cr2 40.46(7) . . . . ?
Cr1 P1 P2 Cr2 80.03(7) . . . . ?
C1 Cr1 P2 P3 135.99(17) . . . . ?
C2 Cr1 P2 P3 97.69(17) . . . . ?
C3 Cr1 P2 P3 70.1(2) . . . . ?
C5 Cr1 P2 P3 153.9(2) . . . . ?
C4 Cr1 P2 P3 92.9(5) . . . . ?
P5 Cr1 P2 P3 -99.59(8) . . . . ?
P4 Cr1 P2 P3 -36.56(8) . . . . ?
P1 Cr1 P2 P3 -136.83(9) . . . . ?
Cr2 Cr1 P2 P3 -68.41(7) . . . . ?
C1 Cr1 P2 P1 -87.17(17) . . . . ?
C2 Cr1 P2 P1 -125.48(17) . . . . ?
C3 Cr1 P2 P1 -153.0(2) . . . . ?
C5 Cr1 P2 P1 -69.3(2) . . . . ?
C4 Cr1 P2 P1 -130.2(5) . . . . ?
P5 Cr1 P2 P1 37.24(8) . . . . ?
P4 Cr1 P2 P1 100.28(9) . . . . ?
P3 Cr1 P2 P1 136.83(9) . . . . ?
Cr2 Cr1 P2 P1 68.43(7) . . . . ?
C1 Cr1 P2 Cr2 -155.60(16) . . . . ?
C2 Cr1 P2 Cr2 166.10(17) . . . . ?
C3 Cr1 P2 Cr2 138.55(19) . . . . ?
C5 Cr1 P2 Cr2 -137.7(2) . . . . ?
C4 Cr1 P2 Cr2 161.3(5) . . . . ?
P5 Cr1 P2 Cr2 -31.18(7) . . . . ?
P4 Cr1 P2 Cr2 31.85(6) . . . . ?
P1 Cr1 P2 Cr2 -68.43(7) . . . . ?
P3 Cr1 P2 Cr2 68.41(7) . . . . ?
P1 P2 P3 P4 -0.65(12) . . . . ?
Cr1 P2 P3 P4 39.73(8) . . . . ?
Cr2 P2 P3 P4 -40.25(7) . . . . ?
P1 P2 P3 Cr2 39.60(8) . . . . ?
Cr1 P2 P3 Cr2 79.98(6) . . . . ?
P1 P2 P3 Cr1 -40.38(8) . . . . ?
Cr2 P2 P3 Cr1 -79.98(6) . . . . ?
C1 Cr1 P3 P2 -69.2(2) . . . . ?
C2 Cr1 P3 P2 -90.11(17) . . . . ?
C3 Cr1 P3 P2 -128.01(16) . . . . ?
C5 Cr1 P3 P2 -123.5(4) . . . . ?
C4 Cr1 P3 P2 -153.93(19) . . . . ?
P5 Cr1 P3 P2 91.94(8) . . . . ?
P4 Cr1 P3 P2 135.74(9) . . . . ?
P1 Cr1 P3 P2 33.40(7) . . . . ?
Cr2 Cr1 P3 P2 70.46(7) . . . . ?
C1 Cr1 P3 P4 155.1(2) . . . . ?
C2 Cr1 P3 P4 134.15(17) . . . . ?
C3 Cr1 P3 P4 96.24(17) . . . . ?
C5 Cr1 P3 P4 100.8(4) . . . . ?
C4 Cr1 P3 P4 70.33(19) . . . . ?
P5 Cr1 P3 P4 -43.80(8) . . . . ?
P1 Cr1 P3 P4 -102.35(9) . . . . ?
P2 Cr1 P3 P4 -135.74(9) . . . . ?
Cr2 Cr1 P3 P4 -65.28(7) . . . . ?
C1 Cr1 P3 Cr2 -139.6(2) . . . . ?
C2 Cr1 P3 Cr2 -160.57(17) . . . . ?
C3 Cr1 P3 Cr2 161.52(16) . . . . ?
C5 Cr1 P3 Cr2 166.0(4) . . . . ?
C4 Cr1 P3 Cr2 135.61(19) . . . . ?
P5 Cr1 P3 Cr2 21.48(7) . . . . ?
P4 Cr1 P3 Cr2 65.28(7) . . . . ?
P1 Cr1 P3 Cr2 -37.07(7) . . . . ?
P2 Cr1 P3 Cr2 -70.46(7) . . . . ?
P2 P3 P4 Cr2 42.68(8) . . . . ?
Cr1 P3 P4 Cr2 84.76(7) . . . . ?
P2 P3 P4 Cr1 -42.08(8) . . . . ?
Cr2 P3 P4 Cr1 -84.76(7) . . . . ?
P2 P3 P4 P5 0.19(11) . . . . ?
Cr2 P3 P4 P5 -42.49(7) . . . . ?
Cr1 P3 P4 P5 42.27(7) . . . . ?
C1 Cr1 P4 P3 -126.0(4) . . . . ?
C2 Cr1 P4 P3 -72.1(2) . . . . ?
C3 Cr1 P4 P3 -91.83(16) . . . . ?
C5 Cr1 P4 P3 -154.30(19) . . . . ?
C4 Cr1 P4 P3 -129.43(16) . . . . ?
P5 Cr1 P4 P3 130.36(8) . . . . ?
P1 Cr1 P4 P3 88.50(8) . . . . ?
P2 Cr1 P4 P3 34.39(7) . . . . ?
Cr2 Cr1 P4 P3 67.29(7) . . . . ?
C1 Cr1 P4 Cr2 166.7(4) . . . . ?
C2 Cr1 P4 Cr2 -139.4(2) . . . . ?
C3 Cr1 P4 Cr2 -159.12(16) . . . . ?
C5 Cr1 P4 Cr2 138.41(19) . . . . ?
C4 Cr1 P4 Cr2 163.28(16) . . . . ?
P5 Cr1 P4 Cr2 63.07(7) . . . . ?
P1 Cr1 P4 Cr2 21.21(7) . . . . ?
P3 Cr1 P4 Cr2 -67.29(7) . . . . ?
P2 Cr1 P4 Cr2 -32.90(6) . . . . ?
C1 Cr1 P4 P5 103.6(4) . . . . ?
C2 Cr1 P4 P5 157.5(2) . . . . ?
C3 Cr1 P4 P5 137.81(17) . . . . ?
C5 Cr1 P4 P5 75.34(19) . . . . ?
C4 Cr1 P4 P5 100.21(16) . . . . ?
P1 Cr1 P4 P5 -41.86(8) . . . . ?
P3 Cr1 P4 P5 -130.36(8) . . . . ?
P2 Cr1 P4 P5 -95.97(8) . . . . ?
Cr2 Cr1 P4 P5 -63.07(7) . . . . ?
P2 P1 P5 Cr1 42.27(8) . . . . ?
Cr2 P1 P5 Cr1 85.36(6) . . . . ?
P2 P1 P5 Cr2 -43.08(8) . . . . ?
Cr1 P1 P5 Cr2 -85.36(6) . . . . ?
P2 P1 P5 P4 -0.70(11) . . . . ?
Cr2 P1 P5 P4 42.39(7) . . . . ?
Cr1 P1 P5 P4 -42.97(7) . . . . ?
C1 Cr1 P5 P1 75.22(19) . . . . ?
C2 Cr1 P5 P1 96.3(4) . . . . ?
C3 Cr1 P5 P1 157.5(2) . . . . ?
C5 Cr1 P5 P1 103.42(17) . . . . ?
C4 Cr1 P5 P1 140.64(17) . . . . ?
P4 Cr1 P5 P1 -130.16(9) . . . . ?
P3 Cr1 P5 P1 -88.87(9) . . . . ?
P2 Cr1 P5 P1 -34.80(7) . . . . ?
Cr2 Cr1 P5 P1 -67.02(7) . . . . ?
C1 Cr1 P5 Cr2 142.24(18) . . . . ?
C2 Cr1 P5 Cr2 163.3(4) . . . . ?
C3 Cr1 P5 Cr2 -135.5(2) . . . . ?
C5 Cr1 P5 Cr2 170.45(16) . . . . ?
C4 Cr1 P5 Cr2 -152.33(17) . . . . ?
P4 Cr1 P5 Cr2 -63.13(6) . . . . ?
P1 Cr1 P5 Cr2 67.02(7) . . . . ?
P3 Cr1 P5 Cr2 -21.84(7) . . . . ?
P2 Cr1 P5 Cr2 32.23(7) . . . . ?
C1 Cr1 P5 P4 -154.63(19) . . . . ?
C2 Cr1 P5 P4 -133.6(4) . . . . ?
C3 Cr1 P5 P4 -72.3(2) . . . . ?
C5 Cr1 P5 P4 -126.42(16) . . . . ?
C4 Cr1 P5 P4 -89.20(17) . . . . ?
P1 Cr1 P5 P4 130.16(9) . . . . ?
P3 Cr1 P5 P4 41.29(8) . . . . ?
P2 Cr1 P5 P4 95.36(8) . . . . ?
Cr2 Cr1 P5 P4 63.13(6) . . . . ?
P3 P4 P5 P1 0.30(10) . . . . ?
Cr2 P4 P5 P1 -44.27(7) . . . . ?
Cr1 P4 P5 P1 44.98(7) . . . . ?
P3 P4 P5 Cr1 -44.67(7) . . . . ?
Cr2 P4 P5 Cr1 -89.25(7) . . . . ?
P3 P4 P5 Cr2 44.57(8) . . . . ?
Cr1 P4 P5 Cr2 89.25(7) . . . . ?
P1 P5 Cr2 C11 -77.32(19) . . . . ?
Cr1 P5 Cr2 C11 -144.79(18) . . . . ?
P4 P5 Cr2 C11 151.89(18) . . . . ?
P1 P5 Cr2 C14 -143.76(17) . . . . ?
Cr1 P5 Cr2 C14 148.77(17) . . . . ?
P4 P5 Cr2 C14 85.45(17) . . . . ?
P1 P5 Cr2 C15 -107.42(17) . . . . ?
Cr1 P5 Cr2 C15 -174.88(16) . . . . ?
P4 P5 Cr2 C15 121.80(17) . . . . ?
P1 P5 Cr2 C12 -87.6(4) . . . . ?
Cr1 P5 Cr2 C12 -155.0(4) . . . . ?
P4 P5 Cr2 C12 141.6(4) . . . . ?
P1 P5 Cr2 C13 -155.6(2) . . . . ?
Cr1 P5 Cr2 C13 136.9(2) . . . . ?
P4 P5 Cr2 C13 73.6(2) . . . . ?
P1 P5 Cr2 P4 130.79(9) . . . . ?
Cr1 P5 Cr2 P4 63.32(7) . . . . ?
P1 P5 Cr2 P3 89.40(8) . . . . ?
Cr1 P5 Cr2 P3 21.93(8) . . . . ?
P4 P5 Cr2 P3 -41.39(8) . . . . ?
Cr1 P5 Cr2 P1 -67.46(7) . . . . ?
P4 P5 Cr2 P1 -130.79(9) . . . . ?
P1 P5 Cr2 P2 35.32(7) . . . . ?
Cr1 P5 Cr2 P2 -32.14(7) . . . . ?
P4 P5 Cr2 P2 -95.46(9) . . . . ?
P1 P5 Cr2 Cr1 67.46(7) . . . . ?
P4 P5 Cr2 Cr1 -63.32(7) . . . . ?
P3 P4 Cr2 C11 136.5(4) . . . . ?
Cr1 P4 Cr2 C11 -155.8(4) . . . . ?
P5 P4 Cr2 C11 -93.2(4) . . . . ?
P3 P4 Cr2 C14 124.90(16) . . . . ?
Cr1 P4 Cr2 C14 -167.45(16) . . . . ?
P5 P4 Cr2 C14 -104.78(16) . . . . ?
P3 P4 Cr2 C15 153.58(19) . . . . ?
Cr1 P4 Cr2 C15 -138.78(18) . . . . ?
P5 P4 Cr2 C15 -76.11(19) . . . . ?
P3 P4 Cr2 C12 73.3(2) . . . . ?
Cr1 P4 Cr2 C12 140.9(2) . . . . ?
P5 P4 Cr2 C12 -156.4(2) . . . . ?
P3 P4 Cr2 C13 88.28(17) . . . . ?
Cr1 P4 Cr2 C13 155.92(16) . . . . ?
P5 P4 Cr2 C13 -141.41(16) . . . . ?
P3 P4 Cr2 P5 -130.31(9) . . . . ?
Cr1 P4 Cr2 P5 -62.67(6) . . . . ?
Cr1 P4 Cr2 P3 67.64(7) . . . . ?
P5 P4 Cr2 P3 130.31(9) . . . . ?
P3 P4 Cr2 P1 -88.93(8) . . . . ?
Cr1 P4 Cr2 P1 -21.28(7) . . . . ?
P5 P4 Cr2 P1 41.39(7) . . . . ?
P3 P4 Cr2 P2 -34.79(7) . . . . ?
Cr1 P4 Cr2 P2 32.85(7) . . . . ?
P5 P4 Cr2 P2 95.52(7) . . . . ?
P3 P4 Cr2 Cr1 -67.64(7) . . . . ?
P5 P4 Cr2 Cr1 62.67(6) . . . . ?
P2 P3 Cr2 C11 70.6(2) . . . . ?
P4 P3 Cr2 C11 -154.2(2) . . . . ?
Cr1 P3 Cr2 C11 140.7(2) . . . . ?
P2 P3 Cr2 C14 152.73(19) . . . . ?
P4 P3 Cr2 C14 -72.05(19) . . . . ?
Cr1 P3 Cr2 C14 -137.14(18) . . . . ?
P2 P3 Cr2 C15 136.4(4) . . . . ?
P4 P3 Cr2 C15 -88.4(4) . . . . ?
Cr1 P3 Cr2 C15 -153.4(4) . . . . ?
P2 P3 Cr2 C12 87.15(17) . . . . ?
P4 P3 Cr2 C12 -137.64(17) . . . . ?
Cr1 P3 Cr2 C12 157.27(16) . . . . ?
P2 P3 Cr2 C13 123.91(17) . . . . ?
P4 P3 Cr2 C13 -100.88(17) . . . . ?
Cr1 P3 Cr2 C13 -165.97(16) . . . . ?
P2 P3 Cr2 P5 -91.48(8) . . . . ?
P4 P3 Cr2 P5 43.74(8) . . . . ?
Cr1 P3 Cr2 P5 -21.36(7) . . . . ?
P2 P3 Cr2 P4 -135.21(9) . . . . ?
Cr1 P3 Cr2 P4 -65.09(7) . . . . ?
P2 P3 Cr2 P1 -32.91(8) . . . . ?
P4 P3 Cr2 P1 102.30(8) . . . . ?
Cr1 P3 Cr2 P1 37.21(7) . . . . ?
P4 P3 Cr2 P2 135.21(9) . . . . ?
Cr1 P3 Cr2 P2 70.12(7) . . . . ?
P2 P3 Cr2 Cr1 -70.12(7) . . . . ?
P4 P3 Cr2 Cr1 65.09(7) . . . . ?
P2 P1 Cr2 C11 -106.53(17) . . . . ?
P5 P1 Cr2 C11 118.97(17) . . . . ?
Cr1 P1 Cr2 C11 -176.67(16) . . . . ?
P2 P1 Cr2 C14 -155.1(3) . . . . ?
P5 P1 Cr2 C14 70.4(3) . . . . ?
Cr1 P1 Cr2 C14 134.7(3) . . . . ?
P2 P1 Cr2 C15 -142.82(17) . . . . ?
P5 P1 Cr2 C15 82.69(17) . . . . ?
Cr1 P1 Cr2 C15 147.04(16) . . . . ?
P2 P1 Cr2 C12 -75.31(19) . . . . ?
P5 P1 Cr2 C12 150.19(18) . . . . ?
Cr1 P1 Cr2 C12 -145.46(17) . . . . ?
P2 P1 Cr2 C13 -82.7(4) . . . . ?
P5 P1 Cr2 C13 142.8(4) . . . . ?
Cr1 P1 Cr2 C13 -152.8(4) . . . . ?
P2 P1 Cr2 P5 134.50(9) . . . . ?
Cr1 P1 Cr2 P5 64.36(6) . . . . ?
P2 P1 Cr2 P4 91.02(9) . . . . ?
P5 P1 Cr2 P4 -43.48(8) . . . . ?
Cr1 P1 Cr2 P4 20.87(7) . . . . ?
P2 P1 Cr2 P3 32.89(8) . . . . ?
P5 P1 Cr2 P3 -101.61(8) . . . . ?
Cr1 P1 Cr2 P3 -37.25(7) . . . . ?
P5 P1 Cr2 P2 -134.50(9) . . . . ?
Cr1 P1 Cr2 P2 -70.14(7) . . . . ?
P2 P1 Cr2 Cr1 70.14(7) . . . . ?
P5 P1 Cr2 Cr1 -64.36(6) . . . . ?
P3 P2 Cr2 C11 -139.19(18) . . . . ?
P1 P2 Cr2 C11 83.22(18) . . . . ?
Cr1 P2 Cr2 C11 151.95(17) . . . . ?
P3 P2 Cr2 C14 -82.4(4) . . . . ?
P1 P2 Cr2 C14 140.0(4) . . . . ?
Cr1 P2 Cr2 C14 -151.3(4) . . . . ?
P3 P2 Cr2 C15 -154.7(3) . . . . ?
P1 P2 Cr2 C15 67.7(3) . . . . ?
Cr1 P2 Cr2 C15 136.5(2) . . . . ?
P3 P2 Cr2 C12 -102.06(17) . . . . ?
P1 P2 Cr2 C12 120.35(17) . . . . ?
Cr1 P2 Cr2 C12 -170.92(16) . . . . ?
P3 P2 Cr2 C13 -72.18(18) . . . . ?
P1 P2 Cr2 C13 150.24(18) . . . . ?
Cr1 P2 Cr2 C13 -141.04(18) . . . . ?
P3 P2 Cr2 P5 99.82(8) . . . . ?
P1 P2 Cr2 P5 -37.76(8) . . . . ?
Cr1 P2 Cr2 P5 30.96(6) . . . . ?
P3 P2 Cr2 P4 37.01(8) . . . . ?
P1 P2 Cr2 P4 -100.57(9) . . . . ?
Cr1 P2 Cr2 P4 -31.85(7) . . . . ?
P1 P2 Cr2 P3 -137.59(9) . . . . ?
Cr1 P2 Cr2 P3 -68.86(7) . . . . ?
P3 P2 Cr2 P1 137.59(9) . . . . ?
Cr1 P2 Cr2 P1 68.72(7) . . . . ?
P3 P2 Cr2 Cr1 68.86(7) . . . . ?
P1 P2 Cr2 Cr1 -68.72(7) . . . . ?
C1 Cr1 Cr2 C11 -9.7(4) . . . . ?
C2 Cr1 Cr2 C11 -87.2(4) . . . . ?
C3 Cr1 Cr2 C11 -160.3(4) . . . . ?
C5 Cr1 Cr2 C11 63.0(4) . . . . ?
C4 Cr1 Cr2 C11 131.4(4) . . . . ?
P5 Cr1 Cr2 C11 80.3(3) . . . . ?
P4 Cr1 Cr2 C11 160.7(3) . . . . ?
P1 Cr1 Cr2 C11 6.3(3) . . . . ?
P3 Cr1 Cr2 C11 -126.1(3) . . . . ?
P2 Cr1 Cr2 C11 -59.9(3) . . . . ?
C1 Cr1 Cr2 C14 -148.8(4) . . . . ?
C2 Cr1 Cr2 C14 133.7(4) . . . . ?
C3 Cr1 Cr2 C14 60.6(4) . . . . ?
C5 Cr1 Cr2 C14 -76.0(4) . . . . ?
C4 Cr1 Cr2 C14 -7.7(4) . . . . ?
P5 Cr1 Cr2 C14 -58.7(3) . . . . ?
P4 Cr1 Cr2 C14 21.7(3) . . . . ?
P1 Cr1 Cr2 C14 -132.7(3) . . . . ?
P3 Cr1 Cr2 C14 94.8(3) . . . . ?
P2 Cr1 Cr2 C14 161.0(3) . . . . ?
C1 Cr1 Cr2 C15 -81.2(4) . . . . ?
C2 Cr1 Cr2 C15 -158.6(4) . . . . ?
C3 Cr1 Cr2 C15 128.2(4) . . . . ?
C5 Cr1 Cr2 C15 -8.4(4) . . . . ?
C4 Cr1 Cr2 C15 60.0(4) . . . . ?
P5 Cr1 Cr2 C15 8.9(3) . . . . ?
P4 Cr1 Cr2 C15 89.3(3) . . . . ?
P1 Cr1 Cr2 C15 -65.1(3) . . . . ?
P3 Cr1 Cr2 C15 162.4(3) . . . . ?
P2 Cr1 Cr2 C15 -131.4(3) . . . . ?
C1 Cr1 Cr2 C12 68.3(4) . . . . ?
C2 Cr1 Cr2 C12 -9.2(5) . . . . ?
C3 Cr1 Cr2 C12 -82.3(4) . . . . ?
C5 Cr1 Cr2 C12 141.0(4) . . . . ?
C4 Cr1 Cr2 C12 -150.6(4) . . . . ?
P5 Cr1 Cr2 C12 158.4(3) . . . . ?
P4 Cr1 Cr2 C12 -121.3(3) . . . . ?
P1 Cr1 Cr2 C12 84.4(3) . . . . ?
P3 Cr1 Cr2 C12 -48.1(3) . . . . ?
P2 Cr1 Cr2 C12 18.1(3) . . . . ?
C1 Cr1 Cr2 C13 142.6(4) . . . . ?
C2 Cr1 Cr2 C13 65.2(4) . . . . ?
C3 Cr1 Cr2 C13 -8.0(4) . . . . ?
C5 Cr1 Cr2 C13 -144.6(4) . . . . ?
C4 Cr1 Cr2 C13 -76.2(4) . . . . ?
P5 Cr1 Cr2 C13 -127.3(3) . . . . ?
P4 Cr1 Cr2 C13 -46.9(3) . . . . ?
P1 Cr1 Cr2 C13 158.7(3) . . . . ?
P3 Cr1 Cr2 C13 26.2(3) . . . . ?
P2 Cr1 Cr2 C13 92.4(3) . . . . ?
C1 Cr1 Cr2 P5 -90.1(3) . . . . ?
C2 Cr1 Cr2 P5 -167.5(3) . . . . ?
C3 Cr1 Cr2 P5 119.3(3) . . . . ?
C5 Cr1 Cr2 P5 -17.3(3) . . . . ?
C4 Cr1 Cr2 P5 51.1(3) . . . . ?
P4 Cr1 Cr2 P5 80.37(9) . . . . ?
P1 Cr1 Cr2 P5 -74.00(8) . . . . ?
P3 Cr1 Cr2 P5 153.53(9) . . . . ?
P2 Cr1 Cr2 P5 -140.29(9) . . . . ?
C1 Cr1 Cr2 P4 -170.4(3) . . . . ?
C2 Cr1 Cr2 P4 112.1(3) . . . . ?
C3 Cr1 Cr2 P4 39.0(3) . . . . ?
C5 Cr1 Cr2 P4 -97.7(3) . . . . ?
C4 Cr1 Cr2 P4 -29.3(3) . . . . ?
P5 Cr1 Cr2 P4 -80.37(9) . . . . ?
P1 Cr1 Cr2 P4 -154.37(9) . . . . ?
P3 Cr1 Cr2 P4 73.16(9) . . . . ?
P2 Cr1 Cr2 P4 139.34(9) . . . . ?
C1 Cr1 Cr2 P3 116.4(3) . . . . ?
C2 Cr1 Cr2 P3 38.9(3) . . . . ?
C3 Cr1 Cr2 P3 -34.2(3) . . . . ?
C5 Cr1 Cr2 P3 -170.9(3) . . . . ?
C4 Cr1 Cr2 P3 -102.5(3) . . . . ?
P5 Cr1 Cr2 P3 -153.53(9) . . . . ?
P4 Cr1 Cr2 P3 -73.16(9) . . . . ?
P1 Cr1 Cr2 P3 132.48(9) . . . . ?
P2 Cr1 Cr2 P3 66.18(9) . . . . ?
C1 Cr1 Cr2 P1 -16.1(3) . . . . ?
C2 Cr1 Cr2 P1 -93.5(3) . . . . ?
C3 Cr1 Cr2 P1 -166.7(3) . . . . ?
C5 Cr1 Cr2 P1 56.7(3) . . . . ?
C4 Cr1 Cr2 P1 125.0(3) . . . . ?
P5 Cr1 Cr2 P1 74.00(8) . . . . ?
P4 Cr1 Cr2 P1 154.37(9) . . . . ?
P3 Cr1 Cr2 P1 -132.48(9) . . . . ?
P2 Cr1 Cr2 P1 -66.29(8) . . . . ?
C1 Cr1 Cr2 P2 50.2(3) . . . . ?
C2 Cr1 Cr2 P2 -27.3(3) . . . . ?
C3 Cr1 Cr2 P2 -100.4(3) . . . . ?
C5 Cr1 Cr2 P2 123.0(3) . . . . ?
C4 Cr1 Cr2 P2 -168.7(3) . . . . ?
P5 Cr1 Cr2 P2 140.29(9) . . . . ?
P4 Cr1 Cr2 P2 -139.34(9) . . . . ?
P1 Cr1 Cr2 P2 66.29(8) . . . . ?
P3 Cr1 Cr2 P2 -66.18(9) . . . . ?
C14 Cr2 C11 C15 37.9(3) . . . . ?
C12 Cr2 C11 C15 117.4(5) . . . . ?
C13 Cr2 C11 C15 80.2(4) . . . . ?
P5 Cr2 C11 C15 -55.2(4) . . . . ?
P4 Cr2 C11 C15 24.9(6) . . . . ?
P3 Cr2 C11 C15 144.4(3) . . . . ?
P1 Cr2 C11 C15 -111.2(3) . . . . ?
P2 Cr2 C11 C15 -164.0(3) . . . . ?
Cr1 Cr2 C11 C15 -116.4(4) . . . . ?
C14 Cr2 C11 C12 -79.5(4) . . . . ?
C15 Cr2 C11 C12 -117.4(5) . . . . ?
C13 Cr2 C11 C12 -37.2(3) . . . . ?
P5 Cr2 C11 C12 -172.6(3) . . . . ?
P4 Cr2 C11 C12 -92.6(5) . . . . ?
P3 Cr2 C11 C12 26.9(4) . . . . ?
P1 Cr2 C11 C12 131.4(3) . . . . ?
P2 Cr2 C11 C12 78.5(3) . . . . ?
Cr1 Cr2 C11 C12 126.2(3) . . . . ?
C14 Cr2 C11 C16 161.1(6) . . . . ?
C15 Cr2 C11 C16 123.1(7) . . . . ?
C12 Cr2 C11 C16 -119.5(6) . . . . ?
C13 Cr2 C11 C16 -156.7(6) . . . . ?
P5 Cr2 C11 C16 67.9(5) . . . . ?
P4 Cr2 C11 C16 148.0(4) . . . . ?
P3 Cr2 C11 C16 -92.5(5) . . . . ?
P1 Cr2 C11 C16 11.9(5) . . . . ?
P2 Cr2 C11 C16 -40.9(5) . . . . ?
Cr1 Cr2 C11 C16 6.7(7) . . . . ?
C15 C11 C12 C13 -0.3(6) . . . . ?
C16 C11 C12 C13 -175.2(5) . . . . ?
Cr2 C11 C12 C13 62.3(4) . . . . ?
C15 C11 C12 C17 175.6(5) . . . . ?
C16 C11 C12 C17 0.7(9) . . . . ?
Cr2 C11 C12 C17 -121.8(5) . . . . ?
C15 C11 C12 Cr2 -62.6(4) . . . . ?
C16 C11 C12 Cr2 122.5(5) . . . . ?
C11 Cr2 C12 C13 -117.2(5) . . . . ?
C14 Cr2 C12 C13 -37.1(3) . . . . ?
C15 Cr2 C12 C13 -79.8(4) . . . . ?
P5 Cr2 C12 C13 -102.2(4) . . . . ?
P4 Cr2 C12 C13 24.8(4) . . . . ?
P3 Cr2 C12 C13 80.9(3) . . . . ?
P1 Cr2 C12 C13 -174.7(3) . . . . ?
P2 Cr2 C12 C13 134.2(3) . . . . ?
Cr1 Cr2 C12 C13 119.4(3) . . . . ?
C14 Cr2 C12 C11 80.1(4) . . . . ?
C15 Cr2 C12 C11 37.4(3) . . . . ?
C13 Cr2 C12 C11 117.2(5) . . . . ?
P5 Cr2 C12 C11 15.0(6) . . . . ?
P4 Cr2 C12 C11 142.1(3) . . . . ?
P3 Cr2 C12 C11 -161.9(3) . . . . ?
P1 Cr2 C12 C11 -57.5(3) . . . . ?
P2 Cr2 C12 C11 -108.5(3) . . . . ?
Cr1 Cr2 C12 C11 -123.4(3) . . . . ?
C11 Cr2 C12 C17 120.3(7) . . . . ?
C14 Cr2 C12 C17 -159.6(6) . . . . ?
C15 Cr2 C12 C17 157.7(6) . . . . ?
C13 Cr2 C12 C17 -122.5(7) . . . . ?
P5 Cr2 C12 C17 135.4(4) . . . . ?
P4 Cr2 C12 C17 -97.6(5) . . . . ?
P3 Cr2 C12 C17 -41.6(5) . . . . ?
P1 Cr2 C12 C17 62.8(5) . . . . ?
P2 Cr2 C12 C17 11.8(5) . . . . ?
Cr1 Cr2 C12 C17 -3.1(7) . . . . ?
C11 C12 C13 C14 -0.3(6) . . . . ?
C17 C12 C13 C14 -176.1(5) . . . . ?
Cr2 C12 C13 C14 61.2(4) . . . . ?
C11 C12 C13 C18 175.8(5) . . . . ?
C17 C12 C13 C18 0.0(9) . . . . ?
Cr2 C12 C13 C18 -122.7(5) . . . . ?
C11 C12 C13 Cr2 -61.4(4) . . . . ?
C17 C12 C13 Cr2 122.7(6) . . . . ?
C11 Cr2 C13 C12 37.9(3) . . . . ?
C14 Cr2 C13 C12 118.1(5) . . . . ?
C15 Cr2 C13 C12 80.4(4) . . . . ?
P5 Cr2 C13 C12 137.3(3) . . . . ?
P4 Cr2 C13 C12 -162.9(3) . . . . ?
P3 Cr2 C13 C12 -105.0(3) . . . . ?
P1 Cr2 C13 C12 10.9(6) . . . . ?
P2 Cr2 C13 C12 -55.2(4) . . . . ?
Cr1 Cr2 C13 C12 -126.2(3) . . . . ?
C11 Cr2 C13 C14 -80.2(4) . . . . ?
C15 Cr2 C13 C14 -37.7(3) . . . . ?
C12 Cr2 C13 C14 -118.1(5) . . . . ?
P5 Cr2 C13 C14 19.2(4) . . . . ?
P4 Cr2 C13 C14 79.0(3) . . . . ?
P3 Cr2 C13 C14 136.8(3) . . . . ?
P1 Cr2 C13 C14 -107.2(4) . . . . ?
P2 Cr2 C13 C14 -173.3(3) . . . . ?
Cr1 Cr2 C13 C14 115.6(3) . . . . ?
C11 Cr2 C13 C18 159.5(6) . . . . ?
C14 Cr2 C13 C18 -120.3(7) . . . . ?
C15 Cr2 C13 C18 -158.0(6) . . . . ?
C12 Cr2 C13 C18 121.6(7) . . . . ?
P5 Cr2 C13 C18 -101.1(5) . . . . ?
P4 Cr2 C13 C18 -41.2(5) . . . . ?
P3 Cr2 C13 C18 16.6(5) . . . . ?
P1 Cr2 C13 C18 132.5(4) . . . . ?
P2 Cr2 C13 C18 66.4(5) . . . . ?
Cr1 Cr2 C13 C18 -4.6(7) . . . . ?
C12 C13 C14 C15 0.7(6) . . . . ?
C18 C13 C14 C15 -175.5(5) . . . . ?
Cr2 C13 C14 C15 62.2(4) . . . . ?
C12 C13 C14 C19 175.8(5) . . . . ?
C18 C13 C14 C19 -0.3(9) . . . . ?
Cr2 C13 C14 C19 -122.6(5) . . . . ?
C12 C13 C14 Cr2 -61.6(4) . . . . ?
C18 C13 C14 Cr2 122.3(5) . . . . ?
C11 Cr2 C14 C13 79.7(4) . . . . ?
C15 Cr2 C14 C13 117.4(5) . . . . ?
C12 Cr2 C14 C13 36.9(3) . . . . ?
P5 Cr2 C14 C13 -167.5(3) . . . . ?
P4 Cr2 C14 C13 -105.8(3) . . . . ?
P3 Cr2 C14 C13 -52.3(4) . . . . ?
P1 Cr2 C14 C13 136.9(3) . . . . ?
P2 Cr2 C14 C13 14.7(6) . . . . ?
Cr1 Cr2 C14 C13 -123.0(3) . . . . ?
C11 Cr2 C14 C15 -37.7(3) . . . . ?
C12 Cr2 C14 C15 -80.5(4) . . . . ?
C13 Cr2 C14 C15 -117.4(5) . . . . ?
P5 Cr2 C14 C15 75.0(3) . . . . ?
P4 Cr2 C14 C15 136.8(3) . . . . ?
P3 Cr2 C14 C15 -169.7(3) . . . . ?
P1 Cr2 C14 C15 19.5(5) . . . . ?
P2 Cr2 C14 C15 -102.7(5) . . . . ?
Cr1 Cr2 C14 C15 119.6(3) . . . . ?
C11 Cr2 C14 C19 -158.8(6) . . . . ?
C15 Cr2 C14 C19 -121.0(6) . . . . ?
C12 Cr2 C14 C19 158.4(6) . . . . ?
C13 Cr2 C14 C19 121.6(6) . . . . ?
P5 Cr2 C14 C19 -46.0(5) . . . . ?
P4 Cr2 C14 C19 15.7(5) . . . . ?
P3 Cr2 C14 C19 69.2(5) . . . . ?
P1 Cr2 C14 C19 -101.5(5) . . . . ?
P2 Cr2 C14 C19 136.3(4) . . . . ?
Cr1 Cr2 C14 C19 -1.5(7) . . . . ?
C12 C11 C15 C14 0.7(6) . . . . ?
C16 C11 C15 C14 175.4(5) . . . . ?
Cr2 C11 C15 C14 -62.1(4) . . . . ?
C12 C11 C15 C20 -175.8(5) . . . . ?
C16 C11 C15 C20 -1.1(9) . . . . ?
Cr2 C11 C15 C20 121.4(5) . . . . ?
C12 C11 C15 Cr2 62.8(4) . . . . ?
C16 C11 C15 Cr2 -122.5(6) . . . . ?
C13 C14 C15 C11 -0.8(6) . . . . ?
C19 C14 C15 C11 -176.0(5) . . . . ?
Cr2 C14 C15 C11 62.0(4) . . . . ?
C13 C14 C15 C20 175.7(5) . . . . ?
C19 C14 C15 C20 0.5(9) . . . . ?
Cr2 C14 C15 C20 -121.5(5) . . . . ?
C13 C14 C15 Cr2 -62.8(4) . . . . ?
C19 C14 C15 Cr2 122.0(5) . . . . ?
C14 Cr2 C15 C11 -116.9(5) . . . . ?
C12 Cr2 C15 C11 -37.6(3) . . . . ?
C13 Cr2 C15 C11 -79.6(4) . . . . ?
P5 Cr2 C15 C11 132.7(3) . . . . ?
P4 Cr2 C15 C11 -168.3(3) . . . . ?
P3 Cr2 C15 C11 -93.6(5) . . . . ?
P1 Cr2 C15 C11 75.4(3) . . . . ?
P2 Cr2 C15 C11 24.9(5) . . . . ?
Cr1 Cr2 C15 C11 125.6(3) . . . . ?
C11 Cr2 C15 C14 116.9(5) . . . . ?
C12 Cr2 C15 C14 79.2(4) . . . . ?
C13 Cr2 C15 C14 37.3(3) . . . . ?
P5 Cr2 C15 C14 -110.5(3) . . . . ?
P4 Cr2 C15 C14 -51.4(4) . . . . ?
P3 Cr2 C15 C14 23.2(6) . . . . ?
P1 Cr2 C15 C14 -167.8(3) . . . . ?
P2 Cr2 C15 C14 141.8(3) . . . . ?
Cr1 Cr2 C15 C14 -117.5(3) . . . . ?
C11 Cr2 C15 C20 -121.7(7) . . . . ?
C14 Cr2 C15 C20 121.4(6) . . . . ?
C12 Cr2 C15 C20 -159.3(6) . . . . ?
C13 Cr2 C15 C20 158.7(6) . . . . ?
P5 Cr2 C15 C20 11.0(5) . . . . ?
P4 Cr2 C15 C20 70.0(5) . . . . ?
P3 Cr2 C15 C20 144.7(4) . . . . ?
P1 Cr2 C15 C20 -46.3(5) . . . . ?
P2 Cr2 C15 C20 -96.8(5) . . . . ?
Cr1 Cr2 C15 C20 3.9(7) . . . . ?
C25 C21 C22 C23 -0.4(7) . . . . ?
C26 C21 C22 C23 174.6(6) . . . . ?
Cr3 C21 C22 C23 -61.8(4) . . . . ?
C25 C21 C22 C27 -174.6(5) . . . . ?
C26 C21 C22 C27 0.4(10) . . . . ?
Cr3 C21 C22 C27 124.0(6) . . . . ?
C25 C21 C22 Cr3 61.4(4) . . . . ?
C26 C21 C22 Cr3 -123.6(6) . . . . ?
C21 C22 C23 C24 0.6(7) . . . . ?
C27 C22 C23 C24 174.7(5) . . . . ?
Cr3 C22 C23 C24 -61.8(4) . . . . ?
C21 C22 C23 C28 -174.9(5) . . . . ?
C27 C22 C23 C28 -0.8(9) . . . . ?
Cr3 C22 C23 C28 122.7(6) . . . . ?
C21 C22 C23 Cr3 62.3(4) . . . . ?
C27 C22 C23 Cr3 -123.5(6) . . . . ?
C22 C23 C24 C25 -0.6(7) . . . . ?
C28 C23 C24 C25 174.8(5) . . . . ?
Cr3 C23 C24 C25 -63.0(4) . . . . ?
C22 C23 C24 C29 -173.5(5) . . . . ?
C28 C23 C24 C29 1.9(10) . . . . ?
Cr3 C23 C24 C29 124.1(6) . . . . ?
C22 C23 C24 Cr3 62.4(4) . . . . ?
C28 C23 C24 Cr3 -122.2(6) . . . . ?
C23 C24 C25 C21 0.3(7) . . . . ?
C29 C24 C25 C21 173.2(6) . . . . ?
Cr3 C24 C25 C21 -62.6(4) . . . . ?
C23 C24 C25 C30 -174.2(6) . . . . ?
C29 C24 C25 C30 -1.3(10) . . . . ?
Cr3 C24 C25 C30 122.8(6) . . . . ?
C23 C24 C25 Cr3 63.0(4) . . . . ?
C29 C24 C25 Cr3 -124.2(6) . . . . ?
C22 C21 C25 C24 0.0(7) . . . . ?
C26 C21 C25 C24 -175.1(6) . . . . ?
Cr3 C21 C25 C24 62.0(4) . . . . ?
C22 C21 C25 C30 174.6(5) . . . . ?
C26 C21 C25 C30 -0.5(10) . . . . ?
Cr3 C21 C25 C30 -123.4(6) . . . . ?
C22 C21 C25 Cr3 -62.0(4) . . . . ?
C26 C21 C25 Cr3 123.0(6) . . . . ?
C25 C24 Cr3 C23 116.0(5) . . . . ?
C29 C24 Cr3 C23 -121.5(7) . . . . ?
C23 C24 Cr3 C25 -116.0(5) . . . . ?
C29 C24 Cr3 C25 122.5(7) . . . . ?
C23 C24 Cr3 C22 -36.4(3) . . . . ?
C25 C24 Cr3 C22 79.6(4) . . . . ?
C29 C24 Cr3 C22 -157.9(6) . . . . ?
C23 C24 Cr3 C21 -78.7(4) . . . . ?
C25 C24 Cr3 C21 37.3(3) . . . . ?
C29 C24 Cr3 C21 159.8(6) . . . . ?
C23 C24 Cr3 P10 178.1(3) . . . . ?
C25 C24 Cr3 P10 -65.9(3) . . . . ?
C29 C24 Cr3 P10 56.6(5) . . . . ?
C23 C24 Cr3 P9 117.2(3) . . . . ?
C25 C24 Cr3 P9 -126.9(3) . . . . ?
C29 C24 Cr3 P9 -4.3(5) . . . . ?
C23 C24 Cr3 P8 62.0(3) . . . . ?
C25 C24 Cr3 P8 178.0(3) . . . . ?
C29 C24 Cr3 P8 -59.5(5) . . . . ?
C23 C24 Cr3 P6 -121.9(4) . . . . ?
C25 C24 Cr3 P6 -6.0(5) . . . . ?
C29 C24 Cr3 P6 116.6(5) . . . . ?
C23 C24 Cr3 P7 5.6(5) . . . . ?
C25 C24 Cr3 P7 121.5(4) . . . . ?
C29 C24 Cr3 P7 -116.0(5) . . . . ?
C23 C24 Cr3 Cr4 123.3(3) . . . . ?
C25 C24 Cr3 Cr4 -120.7(3) . . . . ?
C29 C24 Cr3 Cr4 1.8(7) . . . . ?
C22 C23 Cr3 C24 -119.1(5) . . . . ?
C28 C23 Cr3 C24 121.6(7) . . . . ?
C24 C23 Cr3 C25 38.3(3) . . . . ?
C22 C23 Cr3 C25 -80.8(4) . . . . ?
C28 C23 Cr3 C25 160.0(6) . . . . ?
C24 C23 Cr3 C22 119.1(5) . . . . ?
C28 C23 Cr3 C22 -119.3(7) . . . . ?
C24 C23 Cr3 C21 81.1(4) . . . . ?
C22 C23 Cr3 C21 -38.0(3) . . . . ?
C28 C23 Cr3 C21 -157.3(6) . . . . ?
C24 C23 Cr3 P10 -3.4(5) . . . . ?
C22 C23 Cr3 P10 -122.5(4) . . . . ?
C28 C23 Cr3 P10 118.3(5) . . . . ?
C24 C23 Cr3 P9 -69.0(3) . . . . ?
C22 C23 Cr3 P9 171.9(3) . . . . ?
C28 C23 Cr3 P9 52.6(5) . . . . ?
C24 C23 Cr3 P8 -125.9(3) . . . . ?
C22 C23 Cr3 P8 115.0(3) . . . . ?
C28 C23 Cr3 P8 -4.3(5) . . . . ?
C24 C23 Cr3 P6 126.3(3) . . . . ?
C22 C23 Cr3 P6 7.2(5) . . . . ?
C28 C23 Cr3 P6 -112.1(5) . . . . ?
C24 C23 Cr3 P7 -177.0(3) . . . . ?
C22 C23 Cr3 P7 63.9(3) . . . . ?
C28 C23 Cr3 P7 -55.4(5) . . . . ?
C24 C23 Cr3 Cr4 -116.3(3) . . . . ?
C22 C23 Cr3 Cr4 124.6(3) . . . . ?
C28 C23 Cr3 Cr4 5.3(7) . . . . ?
C21 C25 Cr3 C24 117.9(5) . . . . ?
C30 C25 Cr3 C24 -121.3(7) . . . . ?
C24 C25 Cr3 C23 -38.1(3) . . . . ?
C21 C25 Cr3 C23 79.8(4) . . . . ?
C30 C25 Cr3 C23 -159.3(6) . . . . ?
C24 C25 Cr3 C22 -80.2(4) . . . . ?
C21 C25 Cr3 C22 37.6(3) . . . . ?
C30 C25 Cr3 C22 158.5(6) . . . . ?
C24 C25 Cr3 C21 -117.9(5) . . . . ?
C30 C25 Cr3 C21 120.9(7) . . . . ?
C24 C25 Cr3 P10 121.3(3) . . . . ?
C21 C25 Cr3 P10 -120.8(3) . . . . ?
C30 C25 Cr3 P10 0.0(5) . . . . ?
C24 C25 Cr3 P9 60.4(3) . . . . ?
C21 C25 Cr3 P9 178.3(3) . . . . ?
C30 C25 Cr3 P9 -60.8(5) . . . . ?
C24 C25 Cr3 P8 -3.8(5) . . . . ?
C21 C25 Cr3 P8 114.1(4) . . . . ?
C30 C25 Cr3 P8 -125.0(5) . . . . ?
C24 C25 Cr3 P6 176.8(3) . . . . ?
C21 C25 Cr3 P6 -65.4(3) . . . . ?
C30 C25 Cr3 P6 55.5(5) . . . . ?
C24 C25 Cr3 P7 -128.0(3) . . . . ?
C21 C25 Cr3 P7 -10.1(5) . . . . ?
C30 C25 Cr3 P7 110.8(5) . . . . ?
C24 C25 Cr3 Cr4 117.6(3) . . . . ?
C21 C25 Cr3 Cr4 -124.5(3) . . . . ?
C30 C25 Cr3 Cr4 -3.6(7) . . . . ?
C23 C22 Cr3 C24 36.5(3) . . . . ?
C21 C22 Cr3 C24 -80.1(4) . . . . ?
C27 C22 Cr3 C24 158.4(6) . . . . ?
C21 C22 Cr3 C23 -116.6(5) . . . . ?
C27 C22 Cr3 C23 121.9(6) . . . . ?
C23 C22 Cr3 C25 78.9(4) . . . . ?
C21 C22 Cr3 C25 -37.7(3) . . . . ?
C27 C22 Cr3 C25 -159.2(6) . . . . ?
C23 C22 Cr3 C21 116.6(5) . . . . ?
C27 C22 Cr3 C21 -121.4(7) . . . . ?
C23 C22 Cr3 P10 122.7(3) . . . . ?
C21 C22 Cr3 P10 6.0(5) . . . . ?
C27 C22 Cr3 P10 -115.4(5) . . . . ?
C23 C22 Cr3 P9 -13.3(5) . . . . ?
C21 C22 Cr3 P9 -129.9(3) . . . . ?
C27 C22 Cr3 P9 108.6(5) . . . . ?
C23 C22 Cr3 P8 -71.7(3) . . . . ?
C21 C22 Cr3 P8 171.7(3) . . . . ?
C27 C22 Cr3 P8 50.2(5) . . . . ?
C23 C22 Cr3 P6 -175.9(3) . . . . ?
C21 C22 Cr3 P6 67.4(4) . . . . ?
C27 C22 Cr3 P6 -54.0(5) . . . . ?
C23 C22 Cr3 P7 -124.3(3) . . . . ?
C21 C22 Cr3 P7 119.1(3) . . . . ?
C27 C22 Cr3 P7 -2.4(5) . . . . ?
C23 C22 Cr3 Cr4 -120.6(3) . . . . ?
C21 C22 Cr3 Cr4 122.8(3) . . . . ?
C27 C22 Cr3 Cr4 1.4(7) . . . . ?
C25 C21 Cr3 C24 -37.2(3) . . . . ?
C22 C21 Cr3 C24 79.8(4) . . . . ?
C26 C21 Cr3 C24 -157.7(6) . . . . ?
C25 C21 Cr3 C23 -79.4(4) . . . . ?
C22 C21 Cr3 C23 37.6(3) . . . . ?
C26 C21 Cr3 C23 160.1(6) . . . . ?
C22 C21 Cr3 C25 117.0(5) . . . . ?
C26 C21 Cr3 C25 -120.4(7) . . . . ?
C25 C21 Cr3 C22 -117.0(5) . . . . ?
C26 C21 Cr3 C22 122.5(7) . . . . ?
C25 C21 Cr3 P10 66.4(3) . . . . ?
C22 C21 Cr3 P10 -176.6(3) . . . . ?
C26 C21 Cr3 P10 -54.1(6) . . . . ?
C25 C21 Cr3 P9 -3.2(5) . . . . ?
C22 C21 Cr3 P9 113.8(4) . . . . ?
C26 C21 Cr3 P9 -123.7(5) . . . . ?
C25 C21 Cr3 P8 -130.8(3) . . . . ?
C22 C21 Cr3 P8 -13.7(5) . . . . ?
C26 C21 Cr3 P8 108.8(5) . . . . ?
C25 C21 Cr3 P6 122.7(3) . . . . ?
C22 C21 Cr3 P6 -120.3(3) . . . . ?
C26 C21 Cr3 P6 2.2(5) . . . . ?
C25 C21 Cr3 P7 174.3(3) . . . . ?
C22 C21 Cr3 P7 -68.7(4) . . . . ?
C26 C21 Cr3 P7 53.8(5) . . . . ?
C25 C21 Cr3 Cr4 118.4(4) . . . . ?
C22 C21 Cr3 Cr4 -124.6(3) . . . . ?
C26 C21 Cr3 Cr4 -2.0(7) . . . . ?
C24 Cr3 P6 P7 150.7(3) . . . . ?
C23 Cr3 P6 P7 74.1(3) . . . . ?
C25 Cr3 P6 P7 146.81(18) . . . . ?
C22 Cr3 P6 P7 78.75(17) . . . . ?
C21 Cr3 P6 P7 113.06(17) . . . . ?
P10 Cr3 P6 P7 -134.87(8) . . . . ?
P9 Cr3 P6 P7 -90.96(8) . . . . ?
P8 Cr3 P6 P7 -32.92(7) . . . . ?
Cr4 Cr3 P6 P7 -69.69(7) . . . . ?
C24 Cr3 P6 P10 -74.4(3) . . . . ?
C23 Cr3 P6 P10 -151.0(3) . . . . ?
C25 Cr3 P6 P10 -78.32(18) . . . . ?
C22 Cr3 P6 P10 -146.37(17) . . . . ?
C21 Cr3 P6 P10 -112.06(17) . . . . ?
P9 Cr3 P6 P10 43.92(7) . . . . ?
P8 Cr3 P6 P10 101.95(8) . . . . ?
P7 Cr3 P6 P10 134.87(8) . . . . ?
Cr4 Cr3 P6 P10 65.18(7) . . . . ?
C24 Cr3 P6 Cr4 -139.6(3) . . . . ?
C23 Cr3 P6 Cr4 143.8(3) . . . . ?
C25 Cr3 P6 Cr4 -143.50(17) . . . . ?
C22 Cr3 P6 Cr4 148.45(17) . . . . ?
C21 Cr3 P6 Cr4 -177.24(17) . . . . ?
P10 Cr3 P6 Cr4 -65.18(7) . . . . ?
P9 Cr3 P6 Cr4 -21.26(6) . . . . ?
P8 Cr3 P6 Cr4 36.77(6) . . . . ?
P7 Cr3 P6 Cr4 69.69(7) . . . . ?
P10 P6 P7 P8 -0.95(12) . . . . ?
Cr3 P6 P7 P8 39.55(8) . . . . ?
Cr4 P6 P7 P8 -40.90(8) . . . . ?
P10 P6 P7 Cr4 39.95(8) . . . . ?
Cr3 P6 P7 Cr4 80.45(6) . . . . ?
P10 P6 P7 Cr3 -40.50(7) . . . . ?
Cr4 P6 P7 Cr3 -80.45(6) . . . . ?
C24 Cr3 P7 P6 -150.0(3) . . . . ?
C23 Cr3 P7 P6 -146.38(17) . . . . ?
C25 Cr3 P7 P6 -72.2(3) . . . . ?
C22 Cr3 P7 P6 -113.47(16) . . . . ?
C21 Cr3 P7 P6 -78.80(17) . . . . ?
P10 Cr3 P7 P6 37.00(8) . . . . ?
P9 Cr3 P7 P6 99.96(7) . . . . ?
P8 Cr3 P7 P6 137.57(9) . . . . ?
Cr4 Cr3 P7 P6 68.89(6) . . . . ?
C24 Cr3 P7 P8 72.4(3) . . . . ?
C23 Cr3 P7 P8 76.05(18) . . . . ?
C25 Cr3 P7 P8 150.2(3) . . . . ?
C22 Cr3 P7 P8 108.96(16) . . . . ?
C21 Cr3 P7 P8 143.62(17) . . . . ?
P10 Cr3 P7 P8 -100.58(8) . . . . ?
P9 Cr3 P7 P8 -37.62(7) . . . . ?
P6 Cr3 P7 P8 -137.57(9) . . . . ?
Cr4 Cr3 P7 P8 -68.69(7) . . . . ?
C24 Cr3 P7 Cr4 141.1(3) . . . . ?
C23 Cr3 P7 Cr4 144.73(17) . . . . ?
C25 Cr3 P7 Cr4 -141.1(3) . . . . ?
C22 Cr3 P7 Cr4 177.64(15) . . . . ?
C21 Cr3 P7 Cr4 -147.69(17) . . . . ?
P10 Cr3 P7 Cr4 -31.89(6) . . . . ?
P9 Cr3 P7 Cr4 31.07(6) . . . . ?
P8 Cr3 P7 Cr4 68.69(7) . . . . ?
P6 Cr3 P7 Cr4 -68.89(6) . . . . ?
P6 P7 P8 P9 1.18(12) . . . . ?
Cr4 P7 P8 P9 -39.81(7) . . . . ?
Cr3 P7 P8 P9 40.82(7) . . . . ?
P6 P7 P8 Cr3 -39.63(8) . . . . ?
Cr4 P7 P8 Cr3 -80.62(6) . . . . ?
P6 P7 P8 Cr4 40.99(8) . . . . ?
Cr3 P7 P8 Cr4 80.62(6) . . . . ?
C24 Cr3 P8 P7 -149.24(17) . . . . ?
C23 Cr3 P8 P7 -116.83(17) . . . . ?
C25 Cr3 P8 P7 -146.7(3) . . . . ?
C22 Cr3 P8 P7 -81.79(18) . . . . ?
C21 Cr3 P8 P7 -73.1(3) . . . . ?
P10 Cr3 P8 P7 90.45(8) . . . . ?
P9 Cr3 P8 P7 134.31(8) . . . . ?
P6 Cr3 P8 P7 32.76(7) . . . . ?
Cr4 Cr3 P8 P7 69.56(7) . . . . ?
C24 Cr3 P8 P9 76.45(17) . . . . ?
C23 Cr3 P8 P9 108.86(16) . . . . ?
C25 Cr3 P8 P9 79.0(3) . . . . ?
C22 Cr3 P8 P9 143.90(18) . . . . ?
C21 Cr3 P8 P9 152.6(3) . . . . ?
P10 Cr3 P8 P9 -43.86(8) . . . . ?
P6 Cr3 P8 P9 -101.54(7) . . . . ?
P7 Cr3 P8 P9 -134.31(8) . . . . ?
Cr4 Cr3 P8 P9 -64.75(6) . . . . ?
C24 Cr3 P8 Cr4 141.20(17) . . . . ?
C23 Cr3 P8 Cr4 173.61(16) . . . . ?
C25 Cr3 P8 Cr4 143.7(3) . . . . ?
C22 Cr3 P8 Cr4 -151.35(17) . . . . ?
C21 Cr3 P8 Cr4 -142.6(3) . . . . ?
P10 Cr3 P8 Cr4 20.89(7) . . . . ?
P9 Cr3 P8 Cr4 64.75(6) . . . . ?
P6 Cr3 P8 Cr4 -36.79(6) . . . . ?
P7 Cr3 P8 Cr4 -69.56(7) . . . . ?
P7 P8 P9 Cr4 42.07(8) . . . . ?
Cr3 P8 P9 Cr4 85.43(6) . . . . ?
P7 P8 P9 Cr3 -43.35(8) . . . . ?
Cr4 P8 P9 Cr3 -85.43(6) . . . . ?
P7 P8 P9 P10 -0.92(11) . . . . ?
Cr3 P8 P9 P10 42.44(7) . . . . ?
Cr4 P8 P9 P10 -42.99(7) . . . . ?
C24 Cr3 P9 P8 -117.07(17) . . . . ?
C23 Cr3 P9 P8 -82.63(17) . . . . ?
C25 Cr3 P9 P8 -149.08(18) . . . . ?
C22 Cr3 P9 P8 -74.2(3) . . . . ?
C21 Cr3 P9 P8 -147.0(3) . . . . ?
P10 Cr3 P9 P8 130.37(8) . . . . ?
P6 Cr3 P9 P8 89.16(8) . . . . ?
P7 Cr3 P9 P8 35.42(7) . . . . ?
Cr4 Cr3 P9 P8 67.42(7) . . . . ?
C24 Cr3 P9 Cr4 175.51(16) . . . . ?
C23 Cr3 P9 Cr4 -150.04(16) . . . . ?
C25 Cr3 P9 Cr4 143.50(17) . . . . ?
C22 Cr3 P9 Cr4 -141.7(3) . . . . ?
C21 Cr3 P9 Cr4 145.6(3) . . . . ?
P10 Cr3 P9 Cr4 62.95(6) . . . . ?
P8 Cr3 P9 Cr4 -67.42(7) . . . . ?
P6 Cr3 P9 Cr4 21.74(6) . . . . ?
P7 Cr3 P9 Cr4 -32.00(6) . . . . ?
C24 Cr3 P9 P10 112.56(17) . . . . ?
C23 Cr3 P9 P10 147.01(16) . . . . ?
C25 Cr3 P9 P10 80.55(18) . . . . ?
C22 Cr3 P9 P10 155.4(3) . . . . ?
C21 Cr3 P9 P10 82.7(3) . . . . ?
P8 Cr3 P9 P10 -130.37(8) . . . . ?
P6 Cr3 P9 P10 -41.21(7) . . . . ?
P7 Cr3 P9 P10 -94.95(8) . . . . ?
Cr4 Cr3 P9 P10 -62.95(6) . . . . ?
P7 P6 P10 Cr3 43.04(8) . . . . ?
Cr4 P6 P10 Cr3 85.14(7) . . . . ?
P7 P6 P10 Cr4 -42.10(8) . . . . ?
Cr3 P6 P10 Cr4 -85.14(7) . . . . ?
P7 P6 P10 P9 0.34(11) . . . . ?
Cr3 P6 P10 P9 -42.70(7) . . . . ?
Cr4 P6 P10 P9 42.43(7) . . . . ?
C24 Cr3 P10 P6 148.87(18) . . . . ?
C23 Cr3 P10 P6 151.0(3) . . . . ?
C25 Cr3 P10 P6 115.03(17) . . . . ?
C22 Cr3 P10 P6 77.1(3) . . . . ?
C21 Cr3 P10 P6 81.02(19) . . . . ?
P9 Cr3 P10 P6 -130.20(8) . . . . ?
P8 Cr3 P10 P6 -88.86(8) . . . . ?
P7 Cr3 P10 P6 -34.83(7) . . . . ?
Cr4 Cr3 P10 P6 -67.57(7) . . . . ?
C24 Cr3 P10 Cr4 -143.56(17) . . . . ?
C23 Cr3 P10 Cr4 -141.4(3) . . . . ?
C25 Cr3 P10 Cr4 -177.40(16) . . . . ?
C22 Cr3 P10 Cr4 144.7(3) . . . . ?
C21 Cr3 P10 Cr4 148.59(18) . . . . ?
P9 Cr3 P10 Cr4 -62.63(6) . . . . ?
P8 Cr3 P10 Cr4 -21.28(7) . . . . ?
P6 Cr3 P10 Cr4 67.57(7) . . . . ?
P7 Cr3 P10 Cr4 32.75(6) . . . . ?
C24 Cr3 P10 P9 -80.93(18) . . . . ?
C23 Cr3 P10 P9 -78.8(3) . . . . ?
C25 Cr3 P10 P9 -114.77(17) . . . . ?
C22 Cr3 P10 P9 -152.7(3) . . . . ?
C21 Cr3 P10 P9 -148.78(18) . . . . ?
P8 Cr3 P10 P9 41.35(7) . . . . ?
P6 Cr3 P10 P9 130.20(8) . . . . ?
P7 Cr3 P10 P9 95.38(7) . . . . ?
Cr4 Cr3 P10 P9 62.63(6) . . . . ?
P8 P9 P10 P6 0.35(10) . . . . ?
Cr4 P9 P10 P6 -44.82(7) . . . . ?
Cr3 P9 P10 P6 44.96(7) . . . . ?
P8 P9 P10 Cr3 -44.61(7) . . . . ?
Cr4 P9 P10 Cr3 -89.78(6) . . . . ?
P8 P9 P10 Cr4 45.17(7) . . . . ?
Cr3 P9 P10 Cr4 89.78(6) . . . . ?
P8 P9 Cr4 C31 158.1(2) . . . . ?
Cr3 P9 Cr4 C31 -134.7(2) . . . . ?
P10 P9 Cr4 C31 -72.1(2) . . . . ?
P8 P9 Cr4 C34 104.49(17) . . . . ?
Cr3 P9 Cr4 C34 171.66(16) . . . . ?
P10 P9 Cr4 C34 -125.68(17) . . . . ?
P8 P9 Cr4 C33 76.09(19) . . . . ?
Cr3 P9 Cr4 C33 143.26(18) . . . . ?
P10 P9 Cr4 C33 -154.08(19) . . . . ?
P8 P9 Cr4 C32 93.0(4) . . . . ?
Cr3 P9 Cr4 C32 160.1(4) . . . . ?
P10 P9 Cr4 C32 -137.2(4) . . . . ?
P8 P9 Cr4 C35 141.83(16) . . . . ?
Cr3 P9 Cr4 C35 -151.00(15) . . . . ?
P10 P9 Cr4 C35 -88.34(16) . . . . ?
P8 P9 Cr4 P10 -129.83(8) . . . . ?
Cr3 P9 Cr4 P10 -62.66(6) . . . . ?
Cr3 P9 Cr4 P8 67.17(6) . . . . ?
P10 P9 Cr4 P8 129.83(8) . . . . ?
P8 P9 Cr4 P6 -88.86(8) . . . . ?
Cr3 P9 Cr4 P6 -21.69(6) . . . . ?
P10 P9 Cr4 P6 40.97(7) . . . . ?
P8 P9 Cr4 P7 -34.83(7) . . . . ?
Cr3 P9 Cr4 P7 32.34(6) . . . . ?
P10 P9 Cr4 P7 95.00(7) . . . . ?
P8 P9 Cr4 Cr3 -67.17(6) . . . . ?
P10 P9 Cr4 Cr3 62.66(6) . . . . ?
P6 P10 Cr4 C31 -90.28(16) . . . . ?
Cr3 P10 Cr4 C31 -157.81(16) . . . . ?
P9 P10 Cr4 C31 139.32(16) . . . . ?
P6 P10 Cr4 C34 -153.6(2) . . . . ?
Cr3 P10 Cr4 C34 138.9(2) . . . . ?
P9 P10 Cr4 C34 76.0(2) . . . . ?
P6 P10 Cr4 C33 -126.5(4) . . . . ?
Cr3 P10 Cr4 C33 165.9(4) . . . . ?
P9 P10 Cr4 C33 103.1(4) . . . . ?
P6 P10 Cr4 C32 -71.2(2) . . . . ?
Cr3 P10 Cr4 C32 -138.7(2) . . . . ?
P9 P10 Cr4 C32 158.4(2) . . . . ?
P6 P10 Cr4 C35 -127.58(17) . . . . ?
Cr3 P10 Cr4 C35 164.90(16) . . . . ?
P9 P10 Cr4 C35 102.02(17) . . . . ?
P6 P10 Cr4 P9 130.40(7) . . . . ?
Cr3 P10 Cr4 P9 62.88(7) . . . . ?
P6 P10 Cr4 P8 88.73(7) . . . . ?
Cr3 P10 Cr4 P8 21.21(7) . . . . ?
P9 P10 Cr4 P8 -41.67(7) . . . . ?
Cr3 P10 Cr4 P6 -67.52(7) . . . . ?
P9 P10 Cr4 P6 -130.40(7) . . . . ?
P6 P10 Cr4 P7 34.46(7) . . . . ?
Cr3 P10 Cr4 P7 -33.06(6) . . . . ?
P9 P10 Cr4 P7 -95.94(7) . . . . ?
P6 P10 Cr4 Cr3 67.52(7) . . . . ?
P9 P10 Cr4 Cr3 -62.88(7) . . . . ?
P7 P8 Cr4 C31 86.2(4) . . . . ?
P9 P8 Cr4 C31 -138.4(4) . . . . ?
Cr3 P8 Cr4 C31 156.6(4) . . . . ?
P7 P8 Cr4 C34 138.60(18) . . . . ?
P9 P8 Cr4 C34 -86.01(18) . . . . ?
Cr3 P8 Cr4 C34 -151.00(17) . . . . ?
P7 P8 Cr4 C33 101.77(16) . . . . ?
P9 P8 Cr4 C33 -122.84(17) . . . . ?
Cr3 P8 Cr4 C33 172.16(16) . . . . ?
P7 P8 Cr4 C32 71.91(18) . . . . ?
P9 P8 Cr4 C32 -152.70(18) . . . . ?
Cr3 P8 Cr4 C32 142.31(17) . . . . ?
P7 P8 Cr4 C35 155.2(2) . . . . ?
P9 P8 Cr4 C35 -69.4(3) . . . . ?
Cr3 P8 Cr4 C35 -134.4(2) . . . . ?
P7 P8 Cr4 P9 -135.39(8) . . . . ?
Cr3 P8 Cr4 P9 -64.99(7) . . . . ?
P7 P8 Cr4 P10 -91.19(8) . . . . ?
P9 P8 Cr4 P10 44.20(8) . . . . ?
Cr3 P8 Cr4 P10 -20.79(7) . . . . ?
P7 P8 Cr4 P6 -33.72(7) . . . . ?
P9 P8 Cr4 P6 101.68(8) . . . . ?
Cr3 P8 Cr4 P6 36.68(6) . . . . ?
P9 P8 Cr4 P7 135.39(8) . . . . ?
Cr3 P8 Cr4 P7 70.40(6) . . . . ?
P7 P8 Cr4 Cr3 -70.40(6) . . . . ?
P9 P8 Cr4 Cr3 64.99(7) . . . . ?
P7 P6 Cr4 C31 -126.84(16) . . . . ?
P10 P6 Cr4 C31 97.57(17) . . . . ?
Cr3 P6 Cr4 C31 162.61(16) . . . . ?
P7 P6 Cr4 C34 -126.0(5) . . . . ?
P10 P6 Cr4 C34 98.5(5) . . . . ?
Cr3 P6 Cr4 C34 163.5(4) . . . . ?
P7 P6 Cr4 C33 -70.0(2) . . . . ?
P10 P6 Cr4 C33 154.4(2) . . . . ?
Cr3 P6 Cr4 C33 -140.6(2) . . . . ?
P7 P6 Cr4 C32 -88.88(16) . . . . ?
P10 P6 Cr4 C32 135.54(16) . . . . ?
Cr3 P6 Cr4 C32 -159.43(16) . . . . ?
P7 P6 Cr4 C35 -153.0(2) . . . . ?
P10 P6 Cr4 C35 71.4(2) . . . . ?
Cr3 P6 Cr4 C35 136.43(19) . . . . ?
P7 P6 Cr4 P9 91.85(8) . . . . ?
P10 P6 Cr4 P9 -43.73(7) . . . . ?
Cr3 P6 Cr4 P9 21.30(6) . . . . ?
P7 P6 Cr4 P10 135.58(9) . . . . ?
Cr3 P6 Cr4 P10 65.03(7) . . . . ?
P7 P6 Cr4 P8 33.88(7) . . . . ?
P10 P6 Cr4 P8 -101.70(8) . . . . ?
Cr3 P6 Cr4 P8 -36.67(6) . . . . ?
P10 P6 Cr4 P7 -135.58(9) . . . . ?
Cr3 P6 Cr4 P7 -70.55(7) . . . . ?
P7 P6 Cr4 Cr3 70.55(7) . . . . ?
P10 P6 Cr4 Cr3 -65.03(7) . . . . ?
P6 P7 Cr4 C31 70.25(19) . . . . ?
P8 P7 Cr4 C31 -153.44(18) . . . . ?
Cr3 P7 Cr4 C31 138.50(18) . . . . ?
P6 P7 Cr4 C34 153.4(2) . . . . ?
P8 P7 Cr4 C34 -70.2(3) . . . . ?
Cr3 P7 Cr4 C34 -138.3(2) . . . . ?
P6 P7 Cr4 C33 136.15(16) . . . . ?
P8 P7 Cr4 C33 -87.53(17) . . . . ?
Cr3 P7 Cr4 C33 -155.60(16) . . . . ?
P6 P7 Cr4 C32 98.81(16) . . . . ?
P8 P7 Cr4 C32 -124.87(16) . . . . ?
Cr3 P7 Cr4 C32 167.06(15) . . . . ?
P6 P7 Cr4 C35 89.2(4) . . . . ?
P8 P7 Cr4 C35 -134.5(4) . . . . ?
Cr3 P7 Cr4 C35 157.4(4) . . . . ?
P6 P7 Cr4 P9 -99.44(8) . . . . ?
P8 P7 Cr4 P9 36.87(7) . . . . ?
Cr3 P7 Cr4 P9 -31.20(6) . . . . ?
P6 P7 Cr4 P10 -36.43(8) . . . . ?
P8 P7 Cr4 P10 99.88(9) . . . . ?
Cr3 P7 Cr4 P10 31.82(6) . . . . ?
P6 P7 Cr4 P8 -136.31(9) . . . . ?
Cr3 P7 Cr4 P8 -68.07(7) . . . . ?
P8 P7 Cr4 P6 136.31(9) . . . . ?
Cr3 P7 Cr4 P6 68.25(7) . . . . ?
P6 P7 Cr4 Cr3 -68.25(7) . . . . ?
P8 P7 Cr4 Cr3 68.07(7) . . . . ?
C24 Cr3 Cr4 C31 114.2(4) . . . . ?
C23 Cr3 Cr4 C31 -176.5(4) . . . . ?
C25 Cr3 Cr4 C31 45.8(4) . . . . ?
C22 Cr3 Cr4 C31 -102.5(4) . . . . ?
C21 Cr3 Cr4 C31 -26.5(4) . . . . ?
P10 Cr3 Cr4 C31 41.2(3) . . . . ?
P9 Cr3 Cr4 C31 122.0(3) . . . . ?
P8 Cr3 Cr4 C31 -164.6(3) . . . . ?
P6 Cr3 Cr4 C31 -31.7(3) . . . . ?
P7 Cr3 Cr4 C31 -97.9(3) . . . . ?
C24 Cr3 Cr4 C34 -22.9(4) . . . . ?
C23 Cr3 Cr4 C34 46.4(4) . . . . ?
C25 Cr3 Cr4 C34 -91.4(4) . . . . ?
C22 Cr3 Cr4 C34 120.4(4) . . . . ?
C21 Cr3 Cr4 C34 -163.6(4) . . . . ?
P10 Cr3 Cr4 C34 -96.0(3) . . . . ?
P9 Cr3 Cr4 C34 -15.2(3) . . . . ?
P8 Cr3 Cr4 C34 58.2(3) . . . . ?
P6 Cr3 Cr4 C34 -168.8(3) . . . . ?
P7 Cr3 Cr4 C34 124.9(3) . . . . ?
C24 Cr3 Cr4 C33 -96.5(4) . . . . ?
C23 Cr3 Cr4 C33 -27.1(4) . . . . ?
C25 Cr3 Cr4 C33 -164.9(4) . . . . ?
C22 Cr3 Cr4 C33 46.9(4) . . . . ?
C21 Cr3 Cr4 C33 122.9(4) . . . . ?
P10 Cr3 Cr4 C33 -169.5(3) . . . . ?
P9 Cr3 Cr4 C33 -88.7(3) . . . . ?
P8 Cr3 Cr4 C33 -15.3(3) . . . . ?
P6 Cr3 Cr4 C33 117.6(3) . . . . ?
P7 Cr3 Cr4 C33 51.4(3) . . . . ?
C24 Cr3 Cr4 C32 -173.0(4) . . . . ?
C23 Cr3 Cr4 C32 -103.6(4) . . . . ?
C25 Cr3 Cr4 C32 118.6(4) . . . . ?
C22 Cr3 Cr4 C32 -29.6(4) . . . . ?
C21 Cr3 Cr4 C32 46.4(4) . . . . ?
P10 Cr3 Cr4 C32 114.0(3) . . . . ?
P9 Cr3 Cr4 C32 -165.2(3) . . . . ?
P8 Cr3 Cr4 C32 -91.8(3) . . . . ?
P6 Cr3 Cr4 C32 41.1(3) . . . . ?
P7 Cr3 Cr4 C32 -25.1(3) . . . . ?
C24 Cr3 Cr4 C35 46.6(4) . . . . ?
C23 Cr3 Cr4 C35 115.9(4) . . . . ?
C25 Cr3 Cr4 C35 -21.9(4) . . . . ?
C22 Cr3 Cr4 C35 -170.1(4) . . . . ?
C21 Cr3 Cr4 C35 -94.1(4) . . . . ?
P10 Cr3 Cr4 C35 -26.5(3) . . . . ?
P9 Cr3 Cr4 C35 54.3(3) . . . . ?
P8 Cr3 Cr4 C35 127.8(3) . . . . ?
P6 Cr3 Cr4 C35 -99.3(3) . . . . ?
P7 Cr3 Cr4 C35 -165.6(3) . . . . ?
C24 Cr3 Cr4 P9 -7.8(3) . . . . ?
C23 Cr3 Cr4 P9 61.6(3) . . . . ?
C25 Cr3 Cr4 P9 -76.2(3) . . . . ?
C22 Cr3 Cr4 P9 135.6(3) . . . . ?
C21 Cr3 Cr4 P9 -148.4(3) . . . . ?
P10 Cr3 Cr4 P9 -80.80(8) . . . . ?
P8 Cr3 Cr4 P9 73.44(7) . . . . ?
P6 Cr3 Cr4 P9 -153.65(8) . . . . ?
P7 Cr3 Cr4 P9 140.12(8) . . . . ?
C24 Cr3 Cr4 P10 73.1(3) . . . . ?
C23 Cr3 Cr4 P10 142.4(3) . . . . ?
C25 Cr3 Cr4 P10 4.6(3) . . . . ?
C22 Cr3 Cr4 P10 -143.6(3) . . . . ?
C21 Cr3 Cr4 P10 -67.6(3) . . . . ?
P9 Cr3 Cr4 P10 80.80(8) . . . . ?
P8 Cr3 Cr4 P10 154.24(8) . . . . ?
P6 Cr3 Cr4 P10 -72.85(9) . . . . ?
P7 Cr3 Cr4 P10 -139.08(8) . . . . ?
C24 Cr3 Cr4 P8 -81.2(3) . . . . ?
C23 Cr3 Cr4 P8 -11.9(3) . . . . ?
C25 Cr3 Cr4 P8 -149.6(3) . . . . ?
C22 Cr3 Cr4 P8 62.1(3) . . . . ?
C21 Cr3 Cr4 P8 138.1(3) . . . . ?
P10 Cr3 Cr4 P8 -154.24(8) . . . . ?
P9 Cr3 Cr4 P8 -73.44(7) . . . . ?
P6 Cr3 Cr4 P8 132.91(8) . . . . ?
P7 Cr3 Cr4 P8 66.67(7) . . . . ?
C24 Cr3 Cr4 P6 145.9(3) . . . . ?
C23 Cr3 Cr4 P6 -144.8(3) . . . . ?
C25 Cr3 Cr4 P6 77.5(3) . . . . ?
C22 Cr3 Cr4 P6 -70.8(3) . . . . ?
C21 Cr3 Cr4 P6 5.2(3) . . . . ?
P10 Cr3 Cr4 P6 72.85(9) . . . . ?
P9 Cr3 Cr4 P6 153.65(8) . . . . ?
P8 Cr3 Cr4 P6 -132.91(8) . . . . ?
P7 Cr3 Cr4 P6 -66.23(8) . . . . ?
C24 Cr3 Cr4 P7 -147.9(3) . . . . ?
C23 Cr3 Cr4 P7 -78.5(3) . . . . ?
C25 Cr3 Cr4 P7 143.7(3) . . . . ?
C22 Cr3 Cr4 P7 -4.6(3) . . . . ?
C21 Cr3 Cr4 P7 71.5(3) . . . . ?
P10 Cr3 Cr4 P7 139.08(8) . . . . ?
P9 Cr3 Cr4 P7 -140.12(8) . . . . ?
P8 Cr3 Cr4 P7 -66.67(7) . . . . ?
P6 Cr3 Cr4 P7 66.23(8) . . . . ?
C34 Cr4 C31 C35 37.7(3) . . . . ?
C33 Cr4 C31 C35 79.9(4) . . . . ?
C32 Cr4 C31 C35 117.5(5) . . . . ?
P9 Cr4 C31 C35 -26.8(4) . . . . ?
P10 Cr4 C31 C35 -85.3(3) . . . . ?
P8 Cr4 C31 C35 97.3(5) . . . . ?
P6 Cr4 C31 C35 -142.6(3) . . . . ?
P7 Cr4 C31 C35 168.3(3) . . . . ?
Cr3 Cr4 C31 C35 -117.3(3) . . . . ?
C34 Cr4 C31 C32 -79.8(3) . . . . ?
C33 Cr4 C31 C32 -37.7(3) . . . . ?
C35 Cr4 C31 C32 -117.5(5) . . . . ?
P9 Cr4 C31 C32 -144.3(3) . . . . ?
P10 Cr4 C31 C32 157.2(3) . . . . ?
P8 Cr4 C31 C32 -20.3(6) . . . . ?
P6 Cr4 C31 C32 99.8(3) . . . . ?
P7 Cr4 C31 C32 50.8(3) . . . . ?
Cr3 Cr4 C31 C32 125.2(3) . . . . ?
C34 Cr4 C31 C36 158.7(6) . . . . ?
C33 Cr4 C31 C36 -159.2(6) . . . . ?
C32 Cr4 C31 C36 -121.6(6) . . . . ?
C35 Cr4 C31 C36 120.9(6) . . . . ?
P9 Cr4 C31 C36 94.1(5) . . . . ?
P10 Cr4 C31 C36 35.7(5) . . . . ?
P8 Cr4 C31 C36 -141.8(4) . . . . ?
P6 Cr4 C31 C36 -21.7(5) . . . . ?
P7 Cr4 C31 C36 -70.8(5) . . . . ?
Cr3 Cr4 C31 C36 3.6(7) . . . . ?
C35 C31 C32 C33 -0.4(7) . . . . ?
C36 C31 C32 C33 -177.4(6) . . . . ?
Cr4 C31 C32 C33 62.2(4) . . . . ?
C35 C31 C32 C37 176.5(5) . . . . ?
C36 C31 C32 C37 -0.5(9) . . . . ?
Cr4 C31 C32 C37 -120.8(6) . . . . ?
C35 C31 C32 Cr4 -62.6(4) . . . . ?
C36 C31 C32 Cr4 120.4(6) . . . . ?
C31 Cr4 C32 C33 -116.9(5) . . . . ?
C34 Cr4 C32 C33 -37.1(3) . . . . ?
C35 Cr4 C32 C33 -79.8(4) . . . . ?
P9 Cr4 C32 C33 -24.2(6) . . . . ?
P10 Cr4 C32 C33 -148.6(3) . . . . ?
P8 Cr4 C32 C33 54.3(4) . . . . ?
P6 Cr4 C32 C33 157.6(3) . . . . ?
P7 Cr4 C32 C33 104.3(3) . . . . ?
Cr3 Cr4 C32 C33 124.8(3) . . . . ?
C34 Cr4 C32 C31 79.8(3) . . . . ?
C33 Cr4 C32 C31 116.9(5) . . . . ?
C35 Cr4 C32 C31 37.1(3) . . . . ?
P9 Cr4 C32 C31 92.8(5) . . . . ?
P10 Cr4 C32 C31 -31.7(4) . . . . ?
P8 Cr4 C32 C31 171.2(3) . . . . ?
P6 Cr4 C32 C31 -85.4(3) . . . . ?
P7 Cr4 C32 C31 -138.8(3) . . . . ?
Cr3 Cr4 C32 C31 -118.3(3) . . . . ?
C31 Cr4 C32 C37 120.8(6) . . . . ?
C34 Cr4 C32 C37 -159.4(6) . . . . ?
C33 Cr4 C32 C37 -122.3(6) . . . . ?
C35 Cr4 C32 C37 157.9(5) . . . . ?
P9 Cr4 C32 C37 -146.5(4) . . . . ?
P10 Cr4 C32 C37 89.1(5) . . . . ?
P8 Cr4 C32 C37 -68.0(5) . . . . ?
P6 Cr4 C32 C37 35.3(5) . . . . ?
P7 Cr4 C32 C37 -18.0(5) . . . . ?
Cr3 Cr4 C32 C37 2.5(7) . . . . ?
C31 C32 C33 C34 0.0(6) . . . . ?
C37 C32 C33 C34 -176.9(5) . . . . ?
Cr4 C32 C33 C34 62.0(4) . . . . ?
C31 C32 C33 C38 175.4(5) . . . . ?
C37 C32 C33 C38 -1.5(10) . . . . ?
Cr4 C32 C33 C38 -122.6(6) . . . . ?
C31 C32 C33 Cr4 -62.1(4) . . . . ?
C37 C32 C33 Cr4 121.0(6) . . . . ?
C31 Cr4 C33 C34 -79.7(4) . . . . ?
C32 Cr4 C33 C34 -117.7(5) . . . . ?
C35 Cr4 C33 C34 -37.6(3) . . . . ?
P9 Cr4 C33 C34 51.5(4) . . . . ?
P10 Cr4 C33 C34 -38.8(6) . . . . ?
P8 Cr4 C33 C34 106.8(3) . . . . ?
P6 Cr4 C33 C34 -149.1(3) . . . . ?
P7 Cr4 C33 C34 160.5(3) . . . . ?
Cr3 Cr4 C33 C34 119.2(4) . . . . ?
C31 Cr4 C33 C32 38.0(3) . . . . ?
C34 Cr4 C33 C32 117.7(5) . . . . ?
C35 Cr4 C33 C32 80.1(4) . . . . ?
P9 Cr4 C33 C32 169.2(3) . . . . ?
P10 Cr4 C33 C32 78.9(5) . . . . ?
P8 Cr4 C33 C32 -135.5(3) . . . . ?
P6 Cr4 C33 C32 -31.4(4) . . . . ?
P7 Cr4 C33 C32 -81.8(3) . . . . ?
Cr3 Cr4 C33 C32 -123.1(3) . . . . ?
C31 Cr4 C33 C38 160.0(6) . . . . ?
C34 Cr4 C33 C38 -120.3(6) . . . . ?
C32 Cr4 C33 C38 122.1(6) . . . . ?
C35 Cr4 C33 C38 -157.9(6) . . . . ?
P9 Cr4 C33 C38 -68.8(5) . . . . ?
P10 Cr4 C33 C38 -159.0(3) . . . . ?
P8 Cr4 C33 C38 -13.4(5) . . . . ?
P6 Cr4 C33 C38 90.6(5) . . . . ?
P7 Cr4 C33 C38 40.2(5) . . . . ?
Cr3 Cr4 C33 C38 -1.1(7) . . . . ?
C32 C33 C34 C35 0.5(7) . . . . ?
C38 C33 C34 C35 -175.0(5) . . . . ?
Cr4 C33 C34 C35 62.4(4) . . . . ?
C32 C33 C34 C39 173.9(5) . . . . ?
C38 C33 C34 C39 -1.6(9) . . . . ?
Cr4 C33 C34 C39 -124.2(6) . . . . ?
C32 C33 C34 Cr4 -62.0(4) . . . . ?
C38 C33 C34 Cr4 122.5(6) . . . . ?
C31 Cr4 C34 C33 80.3(4) . . . . ?
C32 Cr4 C34 C33 37.5(3) . . . . ?
C35 Cr4 C34 C33 117.6(5) . . . . ?
P9 Cr4 C34 C33 -137.5(3) . . . . ?
P10 Cr4 C34 C33 163.1(3) . . . . ?
P8 Cr4 C34 C33 -79.9(3) . . . . ?
P6 Cr4 C34 C33 79.3(5) . . . . ?
P7 Cr4 C34 C33 -28.6(4) . . . . ?
Cr3 Cr4 C34 C33 -125.4(3) . . . . ?
C31 Cr4 C34 C35 -37.3(3) . . . . ?
C33 Cr4 C34 C35 -117.6(5) . . . . ?
C32 Cr4 C34 C35 -80.2(4) . . . . ?
P9 Cr4 C34 C35 104.9(3) . . . . ?
P10 Cr4 C34 C35 45.5(4) . . . . ?
P8 Cr4 C34 C35 162.5(3) . . . . ?
P6 Cr4 C34 C35 -38.3(6) . . . . ?
P7 Cr4 C34 C35 -146.2(3) . . . . ?
Cr3 Cr4 C34 C35 117.0(3) . . . . ?
C31 Cr4 C34 C39 -159.1(6) . . . . ?
C33 Cr4 C34 C39 120.6(7) . . . . ?
C32 Cr4 C34 C39 158.0(6) . . . . ?
C35 Cr4 C34 C39 -121.8(7) . . . . ?
P9 Cr4 C34 C39 -16.9(5) . . . . ?
P10 Cr4 C34 C39 -76.3(5) . . . . ?
P8 Cr4 C34 C39 40.7(5) . . . . ?
P6 Cr4 C34 C39 -160.1(3) . . . . ?
P7 Cr4 C34 C39 92.0(5) . . . . ?
Cr3 Cr4 C34 C39 -4.8(7) . . . . ?
C32 C31 C35 C34 0.7(7) . . . . ?
C36 C31 C35 C34 177.8(5) . . . . ?
Cr4 C31 C35 C34 -61.4(4) . . . . ?
C32 C31 C35 C40 -176.3(6) . . . . ?
C36 C31 C35 C40 0.8(10) . . . . ?
Cr4 C31 C35 C40 121.6(6) . . . . ?
C32 C31 C35 Cr4 62.2(4) . . . . ?
C36 C31 C35 Cr4 -120.8(6) . . . . ?
C33 C34 C35 C31 -0.8(7) . . . . ?
C39 C34 C35 C31 -174.1(6) . . . . ?
Cr4 C34 C35 C31 61.6(4) . . . . ?
C33 C34 C35 C40 176.3(5) . . . . ?
C39 C34 C35 C40 3.0(10) . . . . ?
Cr4 C34 C35 C40 -121.4(6) . . . . ?
C33 C34 C35 Cr4 -62.3(4) . . . . ?
C39 C34 C35 Cr4 124.4(6) . . . . ?
C34 Cr4 C35 C31 -117.4(5) . . . . ?
C33 Cr4 C35 C31 -80.2(4) . . . . ?
C32 Cr4 C35 C31 -37.7(3) . . . . ?
P9 Cr4 C35 C31 161.8(3) . . . . ?
P10 Cr4 C35 C31 99.3(3) . . . . ?
P8 Cr4 C35 C31 -144.2(3) . . . . ?
P6 Cr4 C35 C31 46.4(4) . . . . ?
P7 Cr4 C35 C31 -27.0(6) . . . . ?
Cr3 Cr4 C35 C31 120.2(3) . . . . ?
C31 Cr4 C35 C34 117.4(5) . . . . ?
C33 Cr4 C35 C34 37.1(3) . . . . ?
C32 Cr4 C35 C34 79.6(4) . . . . ?
P9 Cr4 C35 C34 -80.9(3) . . . . ?
P10 Cr4 C35 C34 -143.3(3) . . . . ?
P8 Cr4 C35 C34 -26.9(5) . . . . ?
P6 Cr4 C35 C34 163.8(3) . . . . ?
P7 Cr4 C35 C34 90.4(5) . . . . ?
Cr3 Cr4 C35 C34 -122.5(3) . . . . ?
C31 Cr4 C35 C40 -122.9(6) . . . . ?
C34 Cr4 C35 C40 119.7(7) . . . . ?
C33 Cr4 C35 C40 156.9(6) . . . . ?
C32 Cr4 C35 C40 -160.7(6) . . . . ?
P9 Cr4 C35 C40 38.9(5) . . . . ?
P10 Cr4 C35 C40 -23.6(5) . . . . ?
P8 Cr4 C35 C40 92.9(5) . . . . ?
P6 Cr4 C35 C40 -76.5(5) . . . . ?
P7 Cr4 C35 C40 -149.9(4) . . . . ?
Cr3 Cr4 C35 C40 -2.7(7) . . . . ?
